data_1570367
loop_
_publ_author_name
'Fan, Ji-Qiang'
'Cen, Kehui'
'Xu, Hua-Jun'
'Wang, Hai-Yang'
'Yang, Ying'
'Zhu, Ze-Min'
'Liu, Hao'
'Chen, Dengyu'
'Fan, Weigang'
'Li, Man-Bo'

_publ_section_title
;
 Photochemical synthesis of group 10 metal nanoclusters for
 electrocatalysis.
;
_journal_issue 47
_journal_name_full Nanoscale
_journal_page_first 19079
_journal_page_last 19084
_journal_paper_doi 10.1039/d3nr05328h
_journal_volume 15
_journal_year 2023
_chemical_formula_moiety 'C108 H90 Pd9 S18, 2(C H2 Cl2)'
_chemical_formula_sum 'C110 H94 Cl4 Pd9 S18'
_chemical_formula_weight 3092.33
_space_group_crystal_system triclinic
_space_group_IT_number 2
_space_group_name_Hall '-P 1'
_space_group_name_H-M_alt 'P -1'
_atom_sites_solution_hydrogens geom
_audit_creation_date 2022-09-01
_audit_creation_method
;
Olex2 1.3
(compiled 2020.11.12 svn.r5f609507 for OlexSys, GUI svn.r6226)
;
_audit_update_record
;
2023-09-05 deposited with the CCDC.	2023-11-22 downloaded from the CCDC.
;
_cell_angle_alpha 73.147(4)
_cell_angle_beta 85.831(5)
_cell_angle_gamma 88.799(5)
_cell_formula_units_Z 2
_cell_length_a 15.4893(15)
_cell_length_b 17.1391(16)
_cell_length_c 27.979(3)
_cell_measurement_reflns_used 9840
_cell_measurement_temperature 193.0
_cell_measurement_theta_max 53.61
_cell_measurement_theta_min 2.34
_cell_volume 7089.8(12)
_computing_molecular_graphics 'Olex2 1.3 (Dolomanov et al., 2009)'
_computing_publication_material 'Olex2 1.3 (Dolomanov et al., 2009)'
_computing_structure_refinement 'SHELXL 2018/3 (Sheldrick, 2015)'
_computing_structure_solution 'SHELXT 2014/5 (Sheldrick, 2014)'
_diffrn_ambient_temperature 193.0
_diffrn_measured_fraction_theta_full 0.991
_diffrn_measured_fraction_theta_max 0.979
_diffrn_measurement_device_type 'Bruker APEX-II CCD'
_diffrn_measurement_method '\f and \w scans'
_diffrn_radiation_monochromator graphite
_diffrn_radiation_type MoK\a
_diffrn_radiation_wavelength 0.71073
_diffrn_reflns_av_R_equivalents 0.0819
_diffrn_reflns_av_unetI/netI 0.0983
_diffrn_reflns_Laue_measured_fraction_full 0.991
_diffrn_reflns_Laue_measured_fraction_max 0.979
_diffrn_reflns_limit_h_max 18
_diffrn_reflns_limit_h_min -18
_diffrn_reflns_limit_k_max 20
_diffrn_reflns_limit_k_min -20
_diffrn_reflns_limit_l_max 33
_diffrn_reflns_limit_l_min -33
_diffrn_reflns_number 67310
_diffrn_reflns_point_group_measured_fraction_full 0.991
_diffrn_reflns_point_group_measured_fraction_max 0.979
_diffrn_reflns_theta_full 25.242
_diffrn_reflns_theta_max 25.503
_diffrn_reflns_theta_min 1.241
_diffrn_source_current 2.86
_diffrn_source_power 0.1993706
_diffrn_source_voltage 69.71
_diffrn_standards_number 0
_exptl_absorpt_coefficient_mu 1.491
_exptl_absorpt_correction_type none
_exptl_crystal_colour 'metallic reddish red'
_exptl_crystal_colour_lustre metallic
_exptl_crystal_colour_modifier reddish
_exptl_crystal_colour_primary red
_exptl_crystal_density_diffrn 1.449
_exptl_crystal_description needle
_exptl_crystal_F_000 3048
_exptl_crystal_size_max 0.3
_exptl_crystal_size_mid 0.2
_exptl_crystal_size_min 0.1
_refine_diff_density_max 2.200
_refine_diff_density_min -1.799
_refine_diff_density_rms 0.211
_refine_ls_extinction_coef 0.00041(11)
_refine_ls_extinction_expression Fc^*^=kFc[1+0.001xFc^2^\l^3^/sin(2\q)]^-1/4^
_refine_ls_extinction_method 'SHELXL-2018/3 (Sheldrick 2018)'
_refine_ls_goodness_of_fit_ref 1.062
_refine_ls_hydrogen_treatment constr
_refine_ls_matrix_type full
_refine_ls_number_parameters 1223
_refine_ls_number_reflns 25851
_refine_ls_number_restraints 0
_refine_ls_restrained_S_all 1.062
_refine_ls_R_factor_all 0.1555
_refine_ls_R_factor_gt 0.0987
_refine_ls_shift/su_max 0.001
_refine_ls_shift/su_mean 0.000
_refine_ls_structure_factor_coef Fsqd
_refine_ls_weighting_details 'w=1/[\s^2^(Fo^2^)+(0.1539P)^2^+79.0054P] where P=(Fo^2^+2Fc^2^)/3'
_refine_ls_weighting_scheme calc
_refine_ls_wR_factor_gt 0.2794
_refine_ls_wR_factor_ref 0.3172
_reflns_Friedel_coverage 0.000
_reflns_number_gt 15040
_reflns_number_total 25851
_reflns_threshold_expression 'I > 2\s(I)'
_cod_data_source_file d3nr05328h2.cif
_cod_data_source_block yy_sq
_cod_depositor_comments 'Adding full bibliography for 1570364--1570367.cif.'
_cod_database_code 1570367
_shelx_shelxl_version_number 2018/3
_shelx_space_group_comment
;
The symmetry employed for this shelxl refinement is uniquely defined
by the following loop, which should always be used as a source of
symmetry information in preference to the above space-group names.
They are only intended as comments.
;
_shelx_estimated_absorpt_t_max 0.865
_shelx_estimated_absorpt_t_min 0.663
_olex2_refinement_description
;
1. Fixed Uiso
 At 1.2 times of:
  All C(H) groups, All C(H,H) groups
2. Uiso/Uaniso restraints and constraints
Uanis(C01J) = Uanis(C02D) = Uanis(C041) = Uanis(C04F) = Uanis(C04B) =
Uanis(C043) = Uanis(C04G)
3.a Secondary CH2 refined with riding coordinates:
 C02B(H02B,H02D), C03V(H03B,H03H)
3.b Aromatic/amide H refined with riding coordinates:
 C00W(H00W), C011(H011), C013(H013), C017(H017), C018(H018), C019(H019),
 C01C(H01C), C01D(H01D), C01E(H01E), C01F(H01F), C01H(H01H), C01I(H01I),
 C01J(H01J), C01K(H01K), C01M(H01M), C01P(H01P), C01Q(H01Q), C01R(H01R),
 C01U(H01U), C01V(H01V), C01X(H01X), C01Y(H01Y), C01Z(H01Z), C020(H020),
 C021(H021), C022(H022), C023(H023), C024(H024), C026(H026), C028(H028),
 C029(H029), C02A(H02A), C02C(H02C), C02F(H02F), C02G(H02G), C02H(H02H),
 C02J(H02J), C02K(H02K), C02L(H02L), C02N(H02N), C02O(H02O), C02P(H02P),
 C02Q(H02Q), C02R(H02R), C02S(H02S), C02T(H02T), C02U(H02U), C02W(H02W),
 C02X(H02X), C02Z(H02Z), C030(H030), C031(H031), C032(H032), C033(H033),
 C035(H035), C036(H036), C038(H038), C039(H039), C03A(H03A), C03C(H03C),
 C03D(H03D), C03E(H03E), C03F(H03F), C03G(H03G), C03I(H03I), C03J(H03J),
 C03K(H03K), C03M(H03M), C03O(H03O), C03P(H03P), C03Q(H03Q), C03R(H03R),
 C03S(H03S), C03T(H03T), C03U(H03U), C03W(H03W), C03Y(H03Y), C03Z(H03Z),
 C040(H040), C042(H042), C044(H044), C045(H045), C048(H048), C04A(H04A),
 C04C(H04C), C043(H043), C04G(H04G), C041(H041), C04F(H04F), C04B(H04B)
3.c Fitted hexagon refined as free rotating group:
 C043(C04G,C02D,C041,C04F,C04B)
;
_olex2_submission_special_instructions 'No special instructions were received'

loop_
_space_group_symop_operation_xyz
'x, y, z'
'-x, -y, -z'

loop_
_atom_site_label
_atom_site_type_symbol
_atom_site_fract_x
_atom_site_fract_y
_atom_site_fract_z
_atom_site_U_iso_or_equiv
_atom_site_adp_type
_atom_site_occupancy
_atom_site_site_symmetry_order
_atom_site_calc_flag
_atom_site_refinement_flags_posn
_atom_site_refinement_flags_adp
_atom_site_refinement_flags_occupancy
_atom_site_disorder_assembly
_atom_site_disorder_group
Pd01 Pd 0.87987(7) 0.54870(7) 0.17163(4) 0.0464(3) Uani 1 1 d . . . . .
Pd02 Pd 0.88969(7) 0.50224(7) 0.29883(4) 0.0486(3) Uani 1 1 d . . . . .
Pd03 Pd 0.66142(7) 0.93618(7) 0.15657(4) 0.0479(3) Uani 1 1 d . . . . .
Pd04 Pd 0.73270(7) 0.81208(7) 0.08602(4) 0.0475(3) Uani 1 1 d . . . . .
Pd05 Pd 0.82280(7) 0.65910(7) 0.07321(4) 0.0462(3) Uani 1 1 d . . . . .
Pd06 Pd 0.86553(7) 0.52294(7) 0.40733(4) 0.0496(3) Uani 1 1 d . . . . .
Pd07 Pd 0.77474(7) 0.67677(7) 0.41506(4) 0.0490(3) Uani 1 1 d . . . . .
Pd08 Pd 0.67570(8) 0.85563(7) 0.35299(4) 0.0508(3) Uani 1 1 d . . . . .
Pd09 Pd 0.62254(7) 0.97880(7) 0.25421(4) 0.0504(3) Uani 1 1 d . . . . .
S00A S 0.8589(2) 0.7963(2) 0.03844(14) 0.0495(9) Uani 1 1 d . . . . .
S00B S 0.9599(2) 0.6130(2) 0.09751(14) 0.0499(9) Uani 1 1 d . . . . .
S00C S 0.6148(2) 0.8187(2) 0.14053(15) 0.0521(9) Uani 1 1 d . . . . .
S00D S 0.7933(2) 0.9008(2) 0.12384(14) 0.0499(9) Uani 1 1 d . . . . .
S00E S 0.7890(2) 0.4909(2) 0.24273(14) 0.0517(9) Uani 1 1 d . . . . .
S00F S 0.7344(2) 0.5394(2) 0.44999(14) 0.0507(9) Uani 1 1 d . . . . .
S00G S 0.8159(2) 0.4257(2) 0.37214(14) 0.0502(9) Uani 1 1 d . . . . .
S00H S 0.5298(2) 0.9597(3) 0.19602(15) 0.0534(9) Uani 1 1 d . . . . .
S00I S 0.9563(2) 0.5914(3) 0.22743(14) 0.0540(9) Uani 1 1 d . . . . .
S00J S 0.7055(3) 1.0470(2) 0.18201(15) 0.0524(9) Uani 1 1 d . . . . .
S00K S 0.6429(2) 0.7168(2) 0.38057(15) 0.0533(9) Uani 1 1 d . . . . .
S00L S 0.9090(2) 0.6236(3) 0.44209(15) 0.0548(9) Uani 1 1 d . . . . .
S00M S 0.7873(2) 0.5224(2) 0.11536(14) 0.0518(9) Uani 1 1 d . . . . .
S00N S 0.6825(2) 0.7082(3) 0.05566(16) 0.0550(9) Uani 1 1 d . . . . .
S00O S 0.7191(3) 0.9899(2) 0.31263(15) 0.0573(10) Uani 1 1 d . . . . .
S00P S 0.8149(3) 0.8114(3) 0.37390(15) 0.0581(10) Uani 1 1 d . . . . .
S00Q S 0.5408(3) 0.9040(3) 0.32609(15) 0.0582(10) Uani 1 1 d . . . . .
S00R S 0.9887(2) 0.5184(3) 0.35505(15) 0.0575(10) Uani 1 1 d . . . . .
Cl Cl 0.2124(5) 0.8833(6) 0.2216(3) 0.148(3) Uani 1 1 d . . . . .
Cl1 Cl 0.2992(7) 0.9904(7) 0.2615(4) 0.167(3) Uani 1 1 d . . . . .
Cl2 Cl 0.8824(7) 0.7679(7) 0.2470(4) 0.163(3) Uani 1 1 d . . . . .
C00W C 0.6659(11) 0.5172(10) 0.3481(6) 0.059(4) Uani 1 1 d . . . . .
H00W H 0.697764 0.563992 0.348124 0.071 Uiso 1 1 calc R U . . .
C00X C 0.7052(10) 0.4402(9) 0.3593(5) 0.052(4) Uani 1 1 d . . . . .
Cl3 Cl 0.7321(12) 0.7004(11) 0.2377(6) 0.269(7) Uani 1 1 d . . . . .
C00Z C 0.8338(10) 0.9892(11) 0.0763(5) 0.057(4) Uani 1 1 d . . . . .
C011 C 0.6238(13) 0.6200(11) 0.1514(7) 0.073(5) Uani 1 1 d . . . . .
H011 H 0.678911 0.629408 0.161491 0.087 Uiso 1 1 calc R U . . .
C012 C 0.8254(9) 0.8259(9) -0.0239(6) 0.052(4) Uani 1 1 d . . . . .
C013 C 0.5802(11) 0.5239(11) 0.3370(6) 0.059(4) Uani 1 1 d . . . . .
H013 H 0.552549 0.575597 0.329316 0.071 Uiso 1 1 calc R U . . .
C014 C 0.5226(9) 0.8455(9) 0.1069(6) 0.055(4) Uani 1 1 d . . . . .
C015 C 0.9925(11) 0.6876(10) 0.4059(6) 0.063(4) Uani 1 1 d . . . . .
C016 C 1.0219(8) 0.6873(9) 0.1087(5) 0.047(3) Uani 1 1 d . . . . .
C017 C 1.0366(13) 0.8075(11) 0.1376(7) 0.072(5) Uani 1 1 d . . . . .
H017 H 1.009557 0.848012 0.150642 0.086 Uiso 1 1 calc R U . . .
C018 C 0.7865(11) 1.0525(11) 0.0530(7) 0.070(5) Uani 1 1 d . . . . .
H018 H 0.725686 1.050925 0.060633 0.084 Uiso 1 1 calc R U . . .
C019 C 0.9870(11) 0.7475(11) 0.1285(6) 0.064(4) Uani 1 1 d . . . . .
H019 H 0.926267 0.747619 0.136172 0.077 Uiso 1 1 calc R U . . .
C01A C 0.5594(10) 0.6949(10) 0.4283(6) 0.056(4) Uani 1 1 d . . . . .
C01B C 0.4869(10) 0.8211(10) 0.3153(6) 0.060(4) Uani 1 1 d . . . . .
C01C C 0.8563(11) 0.9673(11) 0.2184(6) 0.066(4) Uani 1 1 d . . . . .
H01C H 0.821939 0.921826 0.236919 0.079 Uiso 1 1 calc R U . . .
C01D C 0.9985(12) 0.7135(11) 0.3540(6) 0.068(5) Uani 1 1 d . . . . .
H01D H 0.957612 0.694760 0.336129 0.081 Uiso 1 1 calc R U . . .
C01E C 0.8694(12) 0.4853(11) 0.0335(7) 0.070(5) Uani 1 1 d . . . . .
H01E H 0.853144 0.537973 0.013898 0.084 Uiso 1 1 calc R U . . .
C01F C 0.7073(15) 1.0594(12) 0.3886(8) 0.084(6) Uani 1 1 d . . . . .
H01F H 0.759256 1.030577 0.398404 0.101 Uiso 1 1 calc R U . . .
C01G C 0.4976(10) 1.0580(11) 0.1592(8) 0.071(5) Uani 1 1 d . . . . .
C01H C 0.5711(13) 0.3818(13) 0.3476(8) 0.082(6) Uani 1 1 d . . . . .
H01H H 0.537844 0.336441 0.346599 0.099 Uiso 1 1 calc R U . . .
C01I C 0.4415(10) 0.8318(12) 0.1342(7) 0.070(5) Uani 1 1 d . . . . .
H01I H 0.438873 0.808488 0.169472 0.083 Uiso 1 1 calc R U . . .
C01J C 1.1103(16) 0.688(2) 0.0966(10) 0.146(5) Uani 1 1 d . . . . .
H01J H 1.135125 0.648287 0.081669 0.175 Uiso 1 1 calc R U . . .
C01K C 1.0507(12) 0.3851(12) 0.4244(6) 0.069(5) Uani 1 1 d . . . . .
H01K H 1.042262 0.416606 0.447280 0.083 Uiso 1 1 calc R U . . .
C01M C 0.9457(12) 0.9663(14) 0.2196(7) 0.078(5) Uani 1 1 d . . . . .
H01M H 0.972466 0.919282 0.240133 0.093 Uiso 1 1 calc R U . . .
C01N C 0.7803(16) 0.3874(12) 0.2452(7) 0.077(5) Uani 1 1 d . . . . .
C01O C 0.8483(11) 0.4606(10) 0.0847(6) 0.061(4) Uani 1 1 d . . . . .
C01P C 0.4718(15) 1.0660(13) 0.1118(9) 0.096(7) Uani 1 1 d . . . . .
H01P H 0.474552 1.019455 0.099803 0.115 Uiso 1 1 calc R U . . .
C01Q C 0.4104(12) 0.7905(13) 0.3445(8) 0.085(6) Uani 1 1 d . . . . .
H01Q H 0.389584 0.816229 0.368942 0.101 Uiso 1 1 calc R U . . .
C01R C 1.0548(11) 0.7096(12) 0.4325(7) 0.077(5) Uani 1 1 d . . . . .
H01R H 1.053425 0.688331 0.467949 0.092 Uiso 1 1 calc R U . . .
C01S C 0.6064(10) 0.6518(10) 0.1026(6) 0.058(4) Uani 1 1 d . . . . .
C01T C 0.8192(12) 1.0371(10) 0.1891(6) 0.062(4) Uani 1 1 d . . . . .
C01U C 0.9225(12) 0.9949(13) 0.0669(9) 0.093(7) Uani 1 1 d . . . . .
H01U H 0.958426 0.951477 0.083740 0.111 Uiso 1 1 calc R U . . .
C01V C 0.5630(15) 0.5743(14) 0.1869(9) 0.095(7) Uani 1 1 d . . . . .
H01V H 0.579408 0.547590 0.219729 0.113 Uiso 1 1 calc R U . . .
C01W C 0.6658(13) 1.0498(11) 0.3467(7) 0.070(5) Uani 1 1 d . . . . .
C01X C 0.8691(12) 1.1066(12) 0.1624(9) 0.088(6) Uani 1 1 d . . . . .
H01X H 0.843033 1.155648 0.143852 0.105 Uiso 1 1 calc R U . . .
C01Y C 1.1640(12) 0.7472(14) 0.1066(8) 0.089(7) Uani 1 1 d . . . . .
H01Y H 1.224816 0.746260 0.099244 0.107 Uiso 1 1 calc R U . . .
C01Z C 0.3664(13) 0.7293(14) 0.3402(11) 0.103(8) Uani 1 1 d . . . . .
H01Z H 0.314898 0.711428 0.360733 0.123 Uiso 1 1 calc R U . . .
C020 C 0.5188(13) 0.7862(12) 0.2795(7) 0.074(5) Uani 1 1 d . . . . .
H020 H 0.570224 0.805684 0.259347 0.089 Uiso 1 1 calc R U . . .
C021 C 0.5945(14) 1.0986(12) 0.3309(8) 0.079(5) Uani 1 1 d . . . . .
H021 H 0.570324 1.097719 0.300803 0.095 Uiso 1 1 calc R U . . .
C022 C 0.7609(15) 0.4876(16) 0.6168(7) 0.094(7) Uani 1 1 d . . . . .
H022 H 0.764968 0.476220 0.651843 0.113 Uiso 1 1 calc R U . . .
C023 C 0.8103(12) 0.4456(13) 0.5904(7) 0.077(5) Uani 1 1 d . . . . .
H023 H 0.848007 0.403688 0.607190 0.092 Uiso 1 1 calc R U . . .
C024 C 1.0642(12) 0.7671(12) 0.3277(7) 0.079(6) Uani 1 1 d . . . . .
H024 H 1.066918 0.787071 0.292191 0.095 Uiso 1 1 calc R U . . .
C025 C 1.0294(10) 0.4177(11) 0.3751(6) 0.062(4) Uani 1 1 d . . . . .
C026 C 0.8056(13) 0.4639(13) 0.5393(6) 0.075(5) Uani 1 1 d . . . . .
H026 H 0.842053 0.435865 0.520928 0.090 Uiso 1 1 calc R U . . .
C027 C 0.8379(13) 0.8521(10) 0.4206(7) 0.072(5) Uani 1 1 d . . . . .
C028 C 0.3969(14) 0.6901(15) 0.3043(10) 0.098(7) Uani 1 1 d . . . . .
H028 H 0.366646 0.644422 0.301092 0.118 Uiso 1 1 calc R U . . .
C029 C 0.8387(18) 0.3307(15) 0.2625(9) 0.106(8) Uani 1 1 d . . . . .
H029 H 0.887972 0.347004 0.275564 0.127 Uiso 1 1 calc R U . . .
C02A C 1.0476(15) 0.3722(14) 0.3430(7) 0.097(8) Uani 1 1 d . . . . .
H02A H 1.032716 0.392700 0.309285 0.117 Uiso 1 1 calc R U . . .
C02B C 0.8025(13) 0.7255(15) 0.2739(8) 0.088(6) Uani 1 1 d . . . . .
H02B H 0.772359 0.761001 0.292064 0.106 Uiso 1 1 calc R U . . .
H02D H 0.819617 0.675131 0.299159 0.106 Uiso 1 1 calc R U . . .
C02C C 1.0852(13) 0.3045(14) 0.4408(8) 0.084(6) Uani 1 1 d . . . . .
H02C H 1.095159 0.279418 0.474997 0.100 Uiso 1 1 calc R U . . .
C02F C 0.6573(12) 0.3706(12) 0.3598(8) 0.078(5) Uani 1 1 d . . . . .
H02F H 0.682859 0.317948 0.368161 0.094 Uiso 1 1 calc R U . . .
C02G C 0.6710(19) 1.1118(15) 0.4154(9) 0.103(8) Uani 1 1 d . . . . .
H02G H 0.696723 1.118013 0.443935 0.124 Uiso 1 1 calc R U . . .
C02H C 0.4709(14) 0.7183(13) 0.2736(8) 0.083(6) Uani 1 1 d . . . . .
H02H H 0.490256 0.692980 0.248736 0.099 Uiso 1 1 calc R U . . .
C02J C 0.5149(12) 0.6200(12) 0.4387(7) 0.079(5) Uani 1 1 d . . . . .
H02J H 0.529861 0.583483 0.419574 0.094 Uiso 1 1 calc R U . . .
C02K C 0.5585(17) 1.1479(14) 0.3576(9) 0.098(7) Uani 1 1 d . . . . .
H02K H 0.507309 1.177406 0.347025 0.117 Uiso 1 1 calc R U . . .
C02L C 0.8018(14) 0.9036(13) -0.0433(7) 0.085(6) Uani 1 1 d . . . . .
H02L H 0.798551 0.938735 -0.022512 0.102 Uiso 1 1 calc R U . . .
C02M C 0.7499(11) 0.5210(11) 0.5147(5) 0.057(4) Uani 1 1 d . . . . .
C02N C 0.9148(15) 0.4326(14) 0.0109(8) 0.092(7) Uani 1 1 d . . . . .
H02N H 0.929460 0.449481 -0.024100 0.110 Uiso 1 1 calc R U . . .
C02O C 0.8310(13) 0.7746(13) -0.0535(6) 0.073(5) Uani 1 1 d . . . . .
H02O H 0.846325 0.719122 -0.039281 0.087 Uiso 1 1 calc R U . . .
C02P C 0.4451(14) 0.9056(14) 0.0330(7) 0.087(6) Uani 1 1 d . . . . .
H02P H 0.446315 0.931820 -0.001994 0.105 Uiso 1 1 calc R U . . .
C02Q C 0.8218(12) 1.1197(14) 0.0186(8) 0.089(6) Uani 1 1 d . . . . .
H02Q H 0.786033 1.161963 0.000351 0.107 Uiso 1 1 calc R U . . .
C02R C 0.3675(13) 0.8512(15) 0.1108(9) 0.091(6) Uani 1 1 d . . . . .
H02R H 0.313722 0.838857 0.130034 0.109 Uiso 1 1 calc R U . . .
C02S C 0.5246(11) 0.8846(12) 0.0564(6) 0.071(5) Uani 1 1 d . . . . .
H02S H 0.578386 0.897535 0.037322 0.086 Uiso 1 1 calc R U . . .
C02T C 0.5351(14) 0.4561(15) 0.3372(8) 0.089(6) Uani 1 1 d . . . . .
H02T H 0.476095 0.461817 0.329694 0.107 Uiso 1 1 calc R U . . .
C02U C 0.9592(13) 1.0637(14) 0.0330(9) 0.100(8) Uani 1 1 d . . . . .
H02U H 1.020110 1.066853 0.025745 0.120 Uiso 1 1 calc R U . . .
C02W C 0.5936(18) 1.1555(15) 0.3980(11) 0.103(8) Uani 1 1 d . . . . .
H02W H 0.567093 1.190432 0.415670 0.123 Uiso 1 1 calc R U . . .
C02X C 0.4503(13) 0.5999(15) 0.4764(9) 0.092(7) Uani 1 1 d . . . . .
H02X H 0.421729 0.548825 0.484082 0.111 Uiso 1 1 calc R U . . .
C02Z C 0.5352(17) 0.7478(14) 0.4546(8) 0.111(9) Uani 1 1 d . . . . .
H02Z H 0.565322 0.797896 0.447966 0.133 Uiso 1 1 calc R U . . .
C030 C 0.7055(16) 0.5463(17) 0.5924(8) 0.105(8) Uani 1 1 d . . . . .
H030 H 0.670708 0.575718 0.610707 0.126 Uiso 1 1 calc R U . . .
C031 C 1.1219(13) 0.7654(13) 0.4055(8) 0.088(6) Uani 1 1 d . . . . .
H031 H 1.162695 0.784182 0.423435 0.106 Uiso 1 1 calc R U . . .
C032 C 0.6995(16) 0.5634(14) 0.5409(7) 0.096(7) Uani 1 1 d . . . . .
H032 H 0.660827 0.604250 0.524031 0.115 Uiso 1 1 calc R U . . .
C033 C 0.8787(17) 0.3853(13) 0.1123(8) 0.100(8) Uani 1 1 d . . . . .
H033 H 0.869814 0.367182 0.147752 0.120 Uiso 1 1 calc R U . . .
C035 C 1.1266(13) 0.8084(12) 0.1276(8) 0.078(5) Uani 1 1 d . . . . .
H035 H 1.161713 0.848070 0.134477 0.094 Uiso 1 1 calc R U . . .
C036 C 0.9096(14) 1.1248(12) 0.0110(8) 0.091(7) Uani 1 1 d . . . . .
H036 H 0.935348 1.173260 -0.010582 0.109 Uiso 1 1 calc R U . . .
C038 C 0.9371(15) 0.3602(14) 0.0378(9) 0.091(7) Uani 1 1 d . . . . .
H038 H 0.964514 0.323202 0.021922 0.109 Uiso 1 1 calc R U . . .
C039 C 0.9959(11) 1.0290(16) 0.1930(10) 0.103(8) Uani 1 1 d . . . . .
H039 H 1.057075 1.024585 0.193778 0.124 Uiso 1 1 calc R U . . .
C03A C 0.8152(18) 0.8010(17) -0.1023(8) 0.110(9) Uani 1 1 d . . . . .
H03A H 0.823704 0.765293 -0.122602 0.133 Uiso 1 1 calc R U . . .
C03C C 0.9601(14) 1.0985(15) 0.1650(10) 0.104(8) Uani 1 1 d . . . . .
H03C H 0.996575 1.142523 0.146706 0.125 Uiso 1 1 calc R U . . .
C03D C 0.7874(14) 0.8778(19) -0.1226(8) 0.102(8) Uani 1 1 d . . . . .
H03D H 0.771467 0.894492 -0.156247 0.123 Uiso 1 1 calc R U . . .
C03E C 0.7779(18) 0.8641(13) 0.4601(8) 0.094(7) Uani 1 1 d . . . . .
H03E H 0.719945 0.846088 0.461557 0.113 Uiso 1 1 calc R U . . .
C03F C 0.4869(17) 1.1214(15) 0.1784(12) 0.121(9) Uani 1 1 d . . . . .
H03F H 0.502816 1.117901 0.211098 0.146 Uiso 1 1 calc R U . . .
C03G C 0.3672(13) 0.8885(16) 0.0601(10) 0.104(8) Uani 1 1 d . . . . .
H03G H 0.314326 0.901933 0.044390 0.125 Uiso 1 1 calc R U . . .
C03I C 1.1272(13) 0.7909(14) 0.3556(8) 0.086(6) Uani 1 1 d . . . . .
H03I H 1.173585 0.825545 0.338394 0.103 Uiso 1 1 calc R U . . .
C03J C 0.4263(15) 0.6561(15) 0.5038(9) 0.101(7) Uani 1 1 d . . . . .
H03J H 0.382706 0.641658 0.530525 0.121 Uiso 1 1 calc R U . . .
C03K C 0.4421(17) 1.1389(18) 0.0809(10) 0.111(9) Uani 1 1 d . . . . .
H03K H 0.431918 1.144996 0.046893 0.133 Uiso 1 1 calc R U . . .
C03M C 0.7818(15) 0.9347(15) -0.0931(9) 0.101(8) Uani 1 1 d . . . . .
H03M H 0.765502 0.990025 -0.106873 0.122 Uiso 1 1 calc R U . . .
C03O C 0.834(3) 0.2469(14) 0.2632(11) 0.134(12) Uani 1 1 d . . . . .
H03O H 0.879617 0.209227 0.274236 0.161 Uiso 1 1 calc R U . . .
C03P C 1.1026(19) 0.266(2) 0.4065(11) 0.135(12) Uani 1 1 d . . . . .
H03P H 1.127665 0.213533 0.416759 0.162 Uiso 1 1 calc R U . . .
C03Q C 0.5231(15) 0.6443(17) 0.0893(10) 0.113(8) Uani 1 1 d . . . . .
H03Q H 0.507610 0.665689 0.055709 0.136 Uiso 1 1 calc R U . . .
C03R C 0.922(2) 0.3384(15) 0.0863(10) 0.124(10) Uani 1 1 d . . . . .
H03R H 0.941850 0.286512 0.104848 0.148 Uiso 1 1 calc R U . . .
C03S C 0.4284(18) 1.201(2) 0.1013(12) 0.121(9) Uani 1 1 d . . . . .
H03S H 0.402601 1.249633 0.082442 0.145 Uiso 1 1 calc R U . . .
C03T C 0.7065(18) 0.3610(18) 0.2272(10) 0.117(9) Uani 1 1 d . . . . .
H03T H 0.662926 0.400157 0.215152 0.140 Uiso 1 1 calc R U . . .
C03U C 0.4646(17) 0.7292(18) 0.4922(9) 0.122(10) Uani 1 1 d . . . . .
H03U H 0.445344 0.768217 0.508748 0.146 Uiso 1 1 calc R U . . .
C03V C 0.3088(16) 0.9197(18) 0.2288(10) 0.112(8) Uani 1 1 d . . . . .
H03B H 0.338234 0.945009 0.195442 0.135 Uiso 1 1 calc R U . . .
H03H H 0.345217 0.873898 0.246775 0.135 Uiso 1 1 calc R U . . .
C03W C 0.798(3) 0.8975(18) 0.4933(10) 0.147(15) Uani 1 1 d . . . . .
H03W H 0.754367 0.905621 0.516862 0.177 Uiso 1 1 calc R U . . .
C03Y C 0.4607(15) 0.602(2) 0.1293(13) 0.153(14) Uani 1 1 d . . . . .
H03Y H 0.402114 0.599375 0.121810 0.184 Uiso 1 1 calc R U . . .
C03Z C 0.941(3) 0.916(2) 0.4614(13) 0.173(18) Uani 1 1 d . . . . .
H03Z H 0.997650 0.933784 0.463556 0.208 Uiso 1 1 calc R U . . .
C040 C 0.450(2) 1.194(2) 0.1473(15) 0.167(15) Uani 1 1 d . . . . .
H040 H 0.441309 1.239664 0.160092 0.201 Uiso 1 1 calc R U . . .
C042 C 0.877(4) 0.921(2) 0.4958(13) 0.18(2) Uani 1 1 d . . . . .
H042 H 0.890164 0.941842 0.522444 0.212 Uiso 1 1 calc R U . . .
C044 C 1.087(2) 0.297(2) 0.3582(12) 0.156(15) Uani 1 1 d . . . . .
H044 H 1.103023 0.267949 0.334812 0.187 Uiso 1 1 calc R U . . .
C045 C 0.763(3) 0.226(2) 0.2476(14) 0.157(18) Uani 1 1 d . . . . .
H045 H 0.755038 0.170463 0.250459 0.188 Uiso 1 1 calc R U . . .
C048 C 0.4819(19) 0.5673(19) 0.1755(13) 0.132(11) Uani 1 1 d . . . . .
H048 H 0.440031 0.537751 0.200318 0.158 Uiso 1 1 calc R U . . .
C04A C 0.9221(19) 0.8834(17) 0.4215(11) 0.129(11) Uani 1 1 d . . . . .
H04A H 0.965582 0.882785 0.395873 0.155 Uiso 1 1 calc R U . . .
C04C C 0.694(3) 0.283(2) 0.2259(13) 0.161(16) Uani 1 1 d . . . . .
H04C H 0.645055 0.267391 0.212351 0.193 Uiso 1 1 calc R U . . .
C043 C 1.2035(11) 0.6195(12) 0.2392(7) 0.146(5) Uani 1 1 d G . . . .
H043 H 1.237420 0.655327 0.250503 0.175 Uiso 1 1 calc R U . . .
C04G C 1.1139(11) 0.6271(12) 0.2410(7) 0.146(5) Uani 1 1 d G . . . .
H04G H 1.086555 0.667991 0.253467 0.175 Uiso 1 1 calc R U . . .
C02D C 1.0643(7) 0.5747(14) 0.2244(7) 0.146(5) Uani 1 1 d G . . . .
C041 C 1.1043(11) 0.5148(13) 0.2061(7) 0.146(5) Uani 1 1 d G . . . .
H041 H 1.070376 0.478989 0.194803 0.175 Uiso 1 1 calc R U . . .
C04F C 1.1939(11) 0.5073(12) 0.2043(7) 0.146(5) Uani 1 1 d G . . . .
H04F H 1.221240 0.466324 0.191838 0.175 Uiso 1 1 calc R U . . .
C04B C 1.2435(7) 0.5596(14) 0.2209(7) 0.146(5) Uani 1 1 d G . . . .
H04B H 1.304763 0.554492 0.219688 0.175 Uiso 1 1 calc R U . . .

loop_
_atom_site_aniso_label
_atom_site_aniso_U_11
_atom_site_aniso_U_22
_atom_site_aniso_U_33
_atom_site_aniso_U_23
_atom_site_aniso_U_13
_atom_site_aniso_U_12
Pd01 0.0459(6) 0.0471(6) 0.0407(6) -0.0058(5) 0.0047(5) -0.0029(5)
Pd02 0.0448(6) 0.0519(7) 0.0406(6) -0.0015(5) 0.0034(5) -0.0015(5)
Pd03 0.0411(6) 0.0508(7) 0.0458(6) -0.0054(5) 0.0018(5) -0.0028(5)
Pd04 0.0400(6) 0.0522(7) 0.0447(6) -0.0063(5) 0.0023(5) -0.0031(5)
Pd05 0.0405(6) 0.0505(7) 0.0431(6) -0.0072(5) 0.0017(5) -0.0027(5)
Pd06 0.0458(6) 0.0536(7) 0.0404(6) -0.0007(5) 0.0021(5) -0.0006(5)
Pd07 0.0479(6) 0.0513(7) 0.0418(6) -0.0045(5) 0.0003(5) -0.0018(5)
Pd08 0.0524(7) 0.0497(7) 0.0441(6) -0.0051(5) 0.0013(5) -0.0010(5)
Pd09 0.0498(6) 0.0482(7) 0.0476(7) -0.0066(5) 0.0034(5) -0.0019(5)
S00A 0.0428(18) 0.054(2) 0.044(2) -0.0031(17) 0.0015(15) -0.0039(16)
S00B 0.0465(19) 0.050(2) 0.045(2) -0.0036(17) 0.0064(16) -0.0011(16)
S00C 0.0412(18) 0.058(2) 0.053(2) -0.0103(19) 0.0035(16) 0.0007(16)
S00D 0.0400(18) 0.058(2) 0.046(2) -0.0074(18) 0.0038(15) -0.0076(16)
S00E 0.052(2) 0.053(2) 0.045(2) -0.0077(18) 0.0041(16) -0.0038(17)
S00F 0.047(2) 0.052(2) 0.046(2) -0.0036(17) 0.0012(16) -0.0032(16)
S00G 0.050(2) 0.044(2) 0.048(2) -0.0032(17) 0.0067(16) 0.0006(15)
S00H 0.0429(19) 0.060(2) 0.052(2) -0.0097(19) 0.0031(16) -0.0011(16)
S00I 0.048(2) 0.065(2) 0.044(2) -0.0089(19) 0.0010(16) -0.0064(17)
S00J 0.055(2) 0.043(2) 0.052(2) -0.0039(17) 0.0004(17) -0.0024(16)
S00K 0.053(2) 0.052(2) 0.050(2) -0.0078(18) 0.0047(17) -0.0041(17)
S00L 0.048(2) 0.063(2) 0.047(2) -0.0062(19) 0.0008(16) -0.0053(17)
S00M 0.052(2) 0.057(2) 0.045(2) -0.0144(18) 0.0064(16) -0.0094(17)
S00N 0.0437(19) 0.061(2) 0.061(2) -0.019(2) -0.0011(17) -0.0022(17)
S00O 0.062(2) 0.051(2) 0.052(2) -0.0045(19) -0.0001(18) -0.0063(18)
S00P 0.057(2) 0.054(2) 0.054(2) -0.0009(19) -0.0019(18) -0.0040(18)
S00Q 0.056(2) 0.059(2) 0.051(2) -0.0044(19) 0.0068(18) 0.0002(18)
S00R 0.047(2) 0.073(3) 0.047(2) -0.011(2) 0.0031(17) -0.0022(18)
Cl 0.102(5) 0.235(10) 0.090(4) -0.020(5) 0.008(4) -0.049(6)
Cl1 0.173(9) 0.170(9) 0.164(8) -0.059(7) -0.007(7) 0.002(7)
Cl2 0.159(8) 0.172(9) 0.165(8) -0.054(7) -0.024(7) -0.003(7)
C00W 0.077(11) 0.049(9) 0.045(9) -0.008(7) 0.011(8) 0.009(8)
C00X 0.066(9) 0.050(9) 0.038(8) -0.010(7) 0.002(7) -0.016(7)
Cl3 0.32(2) 0.280(18) 0.222(14) -0.076(13) -0.096(14) 0.025(15)
C00Z 0.053(9) 0.068(11) 0.038(8) 0.003(8) 0.000(7) -0.010(8)
C011 0.079(12) 0.073(12) 0.074(12) -0.037(10) 0.017(10) -0.012(9)
C012 0.042(8) 0.047(9) 0.056(9) -0.001(7) 0.005(7) 0.000(6)
C013 0.057(9) 0.067(11) 0.054(10) -0.018(8) -0.013(8) 0.019(8)
C014 0.046(8) 0.052(9) 0.071(11) -0.023(8) 0.005(7) -0.002(7)
C015 0.072(11) 0.055(10) 0.053(10) -0.004(8) 0.009(8) -0.020(8)
C016 0.037(7) 0.059(9) 0.045(8) -0.018(7) -0.004(6) 0.006(6)
C017 0.080(13) 0.065(11) 0.058(10) 0.003(9) -0.010(9) -0.013(9)
C018 0.056(10) 0.062(11) 0.066(11) 0.021(9) 0.008(8) 0.001(8)
C019 0.059(10) 0.071(11) 0.053(10) -0.002(9) -0.012(8) -0.010(8)
C01A 0.050(8) 0.068(10) 0.051(9) -0.024(8) 0.004(7) 0.007(7)
C01B 0.052(9) 0.064(10) 0.054(9) -0.002(8) -0.002(7) -0.006(7)
C01C 0.057(10) 0.071(12) 0.061(10) -0.004(9) -0.003(8) 0.001(8)
C01D 0.073(11) 0.062(11) 0.055(10) 0.006(9) -0.013(8) -0.001(9)
C01E 0.077(12) 0.061(11) 0.062(11) -0.004(9) 0.002(9) -0.003(9)
C01F 0.103(16) 0.053(11) 0.080(14) 0.010(10) -0.011(12) -0.009(10)
C01G 0.047(9) 0.052(10) 0.094(14) 0.009(10) -0.004(9) 0.023(7)
C01H 0.076(13) 0.066(12) 0.104(16) -0.020(12) -0.011(11) -0.018(10)
C01I 0.049(9) 0.083(13) 0.064(11) -0.002(10) 0.001(8) -0.004(8)
C01J 0.071(6) 0.239(16) 0.097(7) -0.002(8) -0.008(6) 0.013(7)
C01K 0.079(12) 0.078(12) 0.054(10) -0.026(10) 0.009(9) -0.029(10)
C01M 0.055(10) 0.099(15) 0.074(12) -0.015(11) -0.025(9) 0.017(10)
C01N 0.119(17) 0.056(11) 0.049(10) -0.009(9) 0.004(10) -0.006(11)
C01O 0.072(11) 0.051(10) 0.056(10) -0.010(8) -0.001(8) -0.007(8)
C01P 0.110(17) 0.059(12) 0.092(16) 0.018(12) 0.005(14) 0.021(11)
C01Q 0.064(11) 0.087(14) 0.088(14) -0.005(12) 0.012(10) -0.020(10)
C01R 0.063(11) 0.086(14) 0.070(12) -0.002(10) -0.003(9) -0.025(10)
C01S 0.058(9) 0.061(10) 0.058(10) -0.019(8) 0.002(8) -0.016(8)
C01T 0.090(12) 0.043(9) 0.051(9) -0.010(8) 0.000(8) -0.009(8)
C01U 0.055(11) 0.082(14) 0.110(17) 0.020(13) 0.000(11) -0.006(10)
C01V 0.085(15) 0.093(15) 0.087(15) -0.009(12) 0.044(12) -0.014(12)
C01W 0.086(13) 0.060(11) 0.069(11) -0.029(9) 0.018(10) -0.033(10)
C01X 0.053(10) 0.064(12) 0.131(19) -0.009(12) 0.013(11) -0.011(9)
C01Y 0.052(10) 0.093(15) 0.104(16) 0.002(13) -0.004(10) -0.035(10)
C01Z 0.050(11) 0.084(15) 0.16(2) -0.015(16) 0.017(13) -0.020(10)
C020 0.081(12) 0.077(13) 0.053(10) 0.001(10) -0.008(9) -0.017(10)
C021 0.097(15) 0.077(13) 0.071(13) -0.029(11) -0.026(11) 0.009(11)
C022 0.098(16) 0.14(2) 0.032(9) -0.008(12) 0.014(10) -0.030(15)
C023 0.067(11) 0.087(14) 0.064(12) 0.001(11) -0.012(9) -0.012(10)
C024 0.063(11) 0.088(14) 0.058(11) 0.022(10) 0.004(9) -0.003(10)
C025 0.055(9) 0.087(12) 0.045(9) -0.020(9) 0.001(7) 0.007(8)
C026 0.085(13) 0.086(14) 0.044(9) -0.004(10) 0.004(9) -0.010(11)
C027 0.098(14) 0.049(10) 0.074(12) -0.019(9) -0.020(10) -0.017(9)
C028 0.065(13) 0.091(16) 0.13(2) -0.009(15) -0.038(14) -0.010(12)
C029 0.13(2) 0.092(17) 0.096(17) -0.031(15) 0.021(16) -0.014(15)
C02A 0.138(19) 0.111(17) 0.054(11) -0.036(11) -0.052(12) 0.086(15)
C02B 0.071(12) 0.107(17) 0.089(14) -0.038(13) 0.022(11) -0.012(11)
C02C 0.090(14) 0.095(16) 0.059(11) -0.007(11) -0.029(10) 0.025(12)
C02F 0.067(12) 0.068(12) 0.091(14) -0.012(11) 0.013(10) -0.013(9)
C02G 0.13(2) 0.099(17) 0.084(15) -0.044(14) 0.026(15) -0.040(16)
C02H 0.095(15) 0.074(13) 0.070(13) -0.004(11) -0.013(11) 0.006(11)
C02J 0.077(12) 0.074(12) 0.078(13) -0.016(10) 0.022(10) -0.022(10)
C02K 0.111(18) 0.084(15) 0.092(16) -0.021(14) 0.014(14) 0.018(13)
C02L 0.100(15) 0.086(15) 0.050(11) 0.010(10) -0.011(10) 0.018(12)
C02M 0.063(10) 0.068(11) 0.034(8) -0.002(8) -0.008(7) -0.004(8)
C02N 0.122(18) 0.080(15) 0.084(14) -0.046(13) 0.020(13) 0.006(13)
C02O 0.091(13) 0.083(13) 0.044(9) -0.015(9) -0.008(9) 0.013(10)
C02P 0.085(14) 0.113(18) 0.058(11) -0.012(12) -0.020(10) 0.014(12)
C02Q 0.058(11) 0.095(16) 0.098(16) 0.003(13) -0.026(11) 0.004(10)
C02R 0.057(11) 0.125(19) 0.091(16) -0.030(14) -0.008(11) 0.006(11)
C02S 0.059(10) 0.091(14) 0.050(10) 0.005(9) -0.014(8) 0.010(9)
C02T 0.074(13) 0.107(18) 0.081(14) -0.019(13) -0.014(11) 0.008(12)
C02U 0.057(12) 0.086(15) 0.122(19) 0.027(14) -0.004(12) -0.013(10)
C02W 0.12(2) 0.080(15) 0.11(2) -0.039(15) 0.039(17) -0.014(14)
C02X 0.061(12) 0.092(16) 0.110(17) -0.010(14) 0.005(11) -0.006(11)
C02Z 0.16(2) 0.096(16) 0.074(13) -0.032(12) 0.060(15) -0.061(16)
C030 0.105(18) 0.12(2) 0.060(13) 0.011(13) 0.010(12) 0.015(15)
C031 0.078(13) 0.087(15) 0.088(15) -0.009(12) 0.009(11) -0.035(11)
C032 0.120(18) 0.098(16) 0.059(12) -0.007(12) -0.006(12) 0.038(14)
C033 0.15(2) 0.075(14) 0.067(13) -0.024(12) 0.021(14) 0.003(14)
C035 0.082(13) 0.057(11) 0.084(14) -0.001(10) -0.008(11) -0.010(10)
C036 0.088(15) 0.059(12) 0.092(15) 0.028(11) 0.002(12) -0.013(10)
C038 0.107(17) 0.075(14) 0.098(17) -0.042(13) 0.018(13) 0.013(12)
C039 0.027(8) 0.13(2) 0.14(2) -0.024(17) -0.018(11) -0.010(11)
C03A 0.15(2) 0.11(2) 0.051(12) 0.007(13) -0.002(13) 0.027(17)
C03C 0.068(13) 0.091(16) 0.12(2) 0.021(15) -0.012(13) 0.003(12)
C03D 0.079(14) 0.15(2) 0.060(13) -0.003(15) 0.002(11) 0.017(15)
C03E 0.14(2) 0.077(14) 0.070(13) -0.026(12) -0.024(13) 0.004(13)
C03F 0.13(2) 0.087(17) 0.15(2) -0.032(17) -0.049(18) 0.056(16)
C03G 0.046(11) 0.14(2) 0.112(19) -0.014(17) -0.039(12) 0.006(12)
C03I 0.062(12) 0.098(16) 0.077(14) 0.006(12) -0.005(10) -0.002(10)
C03J 0.086(15) 0.103(18) 0.100(17) -0.015(14) 0.037(13) -0.024(13)
C03K 0.12(2) 0.11(2) 0.078(16) 0.009(15) -0.009(14) 0.032(16)
C03M 0.102(17) 0.082(15) 0.086(16) 0.027(13) -0.003(13) 0.031(13)
C03O 0.23(4) 0.046(13) 0.13(2) -0.026(14) 0.00(2) -0.024(17)
C03P 0.13(2) 0.18(3) 0.10(2) -0.06(2) -0.031(17) 0.08(2)
C03Q 0.080(15) 0.13(2) 0.12(2) -0.020(17) -0.018(14) -0.026(15)
C03R 0.18(3) 0.085(16) 0.100(19) -0.036(15) 0.019(18) 0.042(17)
C03S 0.11(2) 0.12(2) 0.11(2) 0.009(19) -0.029(17) 0.016(17)
C03T 0.12(2) 0.13(2) 0.12(2) -0.065(18) 0.019(16) -0.051(17)
C03U 0.13(2) 0.14(2) 0.101(17) -0.057(17) 0.065(16) -0.029(18)
C03V 0.097(17) 0.14(2) 0.12(2) -0.062(18) -0.015(15) -0.023(16)
C03W 0.26(4) 0.12(2) 0.078(18) -0.044(17) -0.05(2) -0.03(3)
C03Y 0.049(13) 0.23(4) 0.15(3) 0.00(3) 0.016(16) -0.071(18)
C03Z 0.28(5) 0.13(3) 0.12(3) -0.03(2) -0.07(3) -0.11(3)
C040 0.20(4) 0.13(3) 0.19(4) -0.06(3) -0.09(3) 0.10(3)
C042 0.35(7) 0.12(3) 0.08(2) -0.04(2) -0.08(3) -0.01(3)
C044 0.21(4) 0.15(3) 0.11(2) -0.05(2) -0.07(2) 0.11(3)
C045 0.25(5) 0.10(2) 0.13(3) -0.05(2) 0.08(3) -0.07(3)
C048 0.10(2) 0.12(2) 0.14(3) 0.00(2) 0.044(19) -0.039(17)
C04A 0.13(2) 0.14(2) 0.13(2) -0.045(19) -0.005(17) -0.080(19)
C04C 0.22(4) 0.15(3) 0.15(3) -0.09(3) 0.02(3) -0.11(3)
C043 0.071(6) 0.239(16) 0.097(7) -0.002(8) -0.008(6) 0.013(7)
C04G 0.071(6) 0.239(16) 0.097(7) -0.002(8) -0.008(6) 0.013(7)
C02D 0.071(6) 0.239(16) 0.097(7) -0.002(8) -0.008(6) 0.013(7)
C041 0.071(6) 0.239(16) 0.097(7) -0.002(8) -0.008(6) 0.013(7)
C04F 0.071(6) 0.239(16) 0.097(7) -0.002(8) -0.008(6) 0.013(7)
C04B 0.071(6) 0.239(16) 0.097(7) -0.002(8) -0.008(6) 0.013(7)

loop_
_atom_type_symbol
_atom_type_description
_atom_type_scat_dispersion_real
_atom_type_scat_dispersion_imag
_atom_type_scat_source
C C 0.0033 0.0016 'International Tables Vol C Tables 4.2.6.8 and 6.1.1.4'
H H 0.0000 0.0000 'International Tables Vol C Tables 4.2.6.8 and 6.1.1.4'
Cl Cl 0.1484 0.1585 'International Tables Vol C Tables 4.2.6.8 and 6.1.1.4'
Pd Pd -0.9988 1.0072 'International Tables Vol C Tables 4.2.6.8 and 6.1.1.4'
S S 0.1246 0.1234 'International Tables Vol C Tables 4.2.6.8 and 6.1.1.4'

loop_
_geom_angle_atom_site_label_1
_geom_angle_atom_site_label_2
_geom_angle_atom_site_label_3
_geom_angle
_geom_angle_site_symmetry_1
_geom_angle_site_symmetry_3
_geom_angle_publ_flag
S00B Pd01 Pd05 49.35(10) . . ?
S00B Pd01 S00E 174.86(15) . . ?
S00B Pd01 S00M 81.70(13) . . ?
S00E Pd01 Pd05 125.56(11) . . ?
S00E Pd01 S00M 95.03(14) . . ?
S00I Pd01 Pd05 124.69(11) . . ?
S00I Pd01 S00B 99.58(14) . . ?
S00I Pd01 S00E 83.03(14) . . ?
S00I Pd01 S00M 170.90(15) . . ?
S00M Pd01 Pd05 49.89(10) . . ?
S00E Pd02 Pd06 131.56(10) . . ?
S00E Pd02 S00R 177.93(16) . . ?
S00G Pd02 Pd06 47.58(10) . . ?
S00G Pd02 S00E 97.99(14) . . ?
S00G Pd02 S00R 82.35(14) . . ?
S00I Pd02 Pd06 127.87(11) . . ?
S00I Pd02 S00E 82.59(14) . . ?
S00I Pd02 S00G 173.62(15) . . ?
S00I Pd02 S00R 96.84(14) . . ?
S00R Pd02 Pd06 47.47(9) . . ?
S00C Pd03 Pd09 125.02(10) . . ?
S00C Pd03 S00H 94.70(14) . . ?
S00C Pd03 S00J 173.75(14) . . ?
S00D Pd03 Pd09 128.22(11) . . ?
S00D Pd03 S00C 82.79(13) . . ?
S00D Pd03 S00H 174.24(15) . . ?
S00D Pd03 S00J 99.60(14) . . ?
S00H Pd03 Pd09 49.56(10) . . ?
S00H Pd03 S00J 82.38(14) . . ?
S00J Pd03 Pd09 49.11(10) . . ?
S00A Pd04 Pd05 49.22(10) . . ?
S00A Pd04 S00N 82.35(13) . . ?
S00C Pd04 Pd05 127.15(11) . . ?
S00C Pd04 S00A 173.79(15) . . ?
S00C Pd04 S00D 82.69(13) . . ?
S00C Pd04 S00N 98.45(14) . . ?
S00D Pd04 Pd05 123.69(11) . . ?
S00D Pd04 S00A 95.66(13) . . ?
S00D Pd04 S00N 171.94(16) . . ?
S00N Pd04 Pd05 49.56(10) . . ?
Pd01 Pd05 Pd04 112.02(4) . . ?
S00A Pd05 Pd01 125.93(11) . . ?
S00A Pd05 Pd04 49.44(9) . . ?
S00A Pd05 S00M 174.89(14) . . ?
S00A Pd05 S00N 82.58(14) . . ?
S00B Pd05 Pd01 49.28(9) . . ?
S00B Pd05 Pd04 126.61(11) . . ?
S00B Pd05 S00A 97.10(13) . . ?
S00B Pd05 S00M 81.50(14) . . ?
S00B Pd05 S00N 174.81(14) . . ?
S00M Pd05 Pd01 49.68(10) . . ?
S00M Pd05 Pd04 127.82(10) . . ?
S00N Pd05 Pd01 127.03(11) . . ?
S00N Pd05 Pd04 49.64(10) . . ?
S00N Pd05 S00M 98.37(14) . . ?
Pd07 Pd06 Pd02 115.62(5) . . ?
S00F Pd06 Pd02 126.31(11) . . ?
S00F Pd06 Pd07 50.14(10) . . ?
S00F Pd06 S00G 96.30(13) . . ?
S00F Pd06 S00L 81.58(14) . . ?
S00G Pd06 Pd02 47.25(9) . . ?
S00G Pd06 Pd07 127.49(11) . . ?
S00G Pd06 S00L 177.33(15) . . ?
S00L Pd06 Pd02 133.06(10) . . ?
S00L Pd06 Pd07 49.86(11) . . ?
S00R Pd06 Pd02 47.93(11) . . ?
S00R Pd06 Pd07 125.05(12) . . ?
S00R Pd06 S00F 172.18(15) . . ?
S00R Pd06 S00G 82.46(14) . . ?
S00R Pd06 S00L 99.42(14) . . ?
S00F Pd07 Pd06 49.67(9) . . ?
S00K Pd07 Pd06 121.89(11) . . ?
S00K Pd07 S00F 94.58(14) . . ?
S00K Pd07 S00L 171.44(15) . . ?
S00K Pd07 S00P 83.81(15) . . ?
S00L Pd07 Pd06 49.94(11) . . ?
S00L Pd07 S00F 81.31(14) . . ?
S00P Pd07 Pd06 127.79(11) . . ?
S00P Pd07 S00F 175.29(15) . . ?
S00P Pd07 S00L 99.70(15) . . ?
S00K Pd08 Pd09 126.24(11) . . ?
S00K Pd08 S00O 169.93(14) . . ?
S00O Pd08 Pd09 48.51(11) . . ?
S00P Pd08 Pd09 127.34(11) . . ?
S00P Pd08 S00K 83.79(15) . . ?
S00P Pd08 S00O 93.92(15) . . ?
S00Q Pd08 Pd09 48.56(10) . . ?
S00Q Pd08 S00K 98.25(15) . . ?
S00Q Pd08 S00O 83.43(15) . . ?
S00Q Pd08 S00P 175.80(15) . . ?
Pd03 Pd09 Pd08 118.48(5) . . ?
S00H Pd09 Pd03 49.22(9) . . ?
S00H Pd09 Pd08 129.06(11) . . ?
S00H Pd09 S00O 176.42(15) . . ?
S00H Pd09 S00Q 96.62(15) . . ?
S00J Pd09 Pd03 49.58(10) . . ?
S00J Pd09 Pd08 130.76(11) . . ?
S00J Pd09 S00H 82.48(14) . . ?
S00J Pd09 S00O 97.78(14) . . ?
S00J Pd09 S00Q 177.15(15) . . ?
S00O Pd09 Pd03 128.57(11) . . ?
S00O Pd09 Pd08 48.39(10) . . ?
S00O Pd09 S00Q 82.95(15) . . ?
S00Q Pd09 Pd03 127.95(12) . . ?
S00Q Pd09 Pd08 48.08(11) . . ?
Pd05 S00A Pd04 81.34(12) . . ?
C012 S00A Pd04 103.0(5) . . ?
C012 S00A Pd05 107.0(5) . . ?
Pd01 S00B Pd05 81.37(12) . . ?
C016 S00B Pd01 107.7(5) . . ?
C016 S00B Pd05 113.0(5) . . ?
Pd04 S00C Pd03 94.74(14) . . ?
C014 S00C Pd03 106.7(5) . . ?
C014 S00C Pd04 109.4(5) . . ?
Pd03 S00D Pd04 94.42(13) . . ?
C00Z S00D Pd03 107.2(6) . . ?
C00Z S00D Pd04 109.2(6) . . ?
Pd01 S00E Pd02 94.46(14) . . ?
C01N S00E Pd01 105.1(6) . . ?
C01N S00E Pd02 108.6(8) . . ?
Pd06 S00F Pd07 80.19(12) . . ?
C02M S00F Pd06 109.5(6) . . ?
C02M S00F Pd07 103.4(6) . . ?
Pd02 S00G Pd06 85.17(13) . . ?
C00X S00G Pd02 104.0(5) . . ?
C00X S00G Pd06 112.1(5) . . ?
Pd03 S00H Pd09 81.22(13) . . ?
C01G S00H Pd03 104.1(6) . . ?
C01G S00H Pd09 107.6(7) . . ?
Pd01 S00I Pd02 95.46(15) . . ?
C02D S00I Pd01 115.6(8) . . ?
C02D S00I Pd02 110.6(7) . . ?
Pd09 S00J Pd03 81.31(12) . . ?
C01T S00J Pd03 107.6(5) . . ?
C01T S00J Pd09 113.1(6) . . ?
Pd07 S00K Pd08 95.32(15) . . ?
C01A S00K Pd07 109.4(6) . . ?
C01A S00K Pd08 111.8(6) . . ?
Pd07 S00L Pd06 80.21(13) . . ?
C015 S00L Pd06 114.0(6) . . ?
C015 S00L Pd07 109.4(6) . . ?
Pd01 S00M Pd05 80.43(12) . . ?
C01O S00M Pd01 105.0(6) . . ?
C01O S00M Pd05 107.5(6) . . ?
Pd05 S00N Pd04 80.80(13) . . ?
C01S S00N Pd04 105.9(5) . . ?
C01S S00N Pd05 109.9(6) . . ?
Pd08 S00O Pd09 83.10(14) . . ?
C01W S00O Pd08 105.9(6) . . ?
C01W S00O Pd09 105.4(7) . . ?
Pd08 S00P Pd07 95.26(15) . . ?
C027 S00P Pd07 104.9(6) . . ?
C027 S00P Pd08 105.7(7) . . ?
Pd08 S00Q Pd09 83.36(13) . . ?
C01B S00Q Pd08 106.5(6) . . ?
C01B S00Q Pd09 111.5(5) . . ?
Pd06 S00R Pd02 84.60(13) . . ?
C025 S00R Pd02 99.9(6) . . ?
C025 S00R Pd06 106.5(5) . . ?
C00X C00W H00W 120.6 . . ?
C013 C00W H00W 120.6 . . ?
C013 C00W C00X 118.8(16) . . ?
C00W C00X S00G 122.2(12) . . ?
C00W C00X C02F 120.4(17) . . ?
C02F C00X S00G 117.4(14) . . ?
C018 C00Z S00D 125.4(12) . . ?
C018 C00Z C01U 117.6(16) . . ?
C01U C00Z S00D 116.6(14) . . ?
C01S C011 H011 119.1 . . ?
C01S C011 C01V 122(2) . . ?
C01V C011 H011 119.1 . . ?
C02L C012 S00A 117.7(14) . . ?
C02L C012 C02O 119.7(17) . . ?
C02O C012 S00A 122.3(13) . . ?
C00W C013 H013 120.0 . . ?
C02T C013 C00W 120.0(17) . . ?
C02T C013 H013 120.0 . . ?
C01I C014 S00C 117.5(13) . . ?
C02S C014 S00C 124.0(12) . . ?
C02S C014 C01I 118.3(16) . . ?
C01D C015 S00L 123.6(14) . . ?
C01R C015 S00L 115.7(13) . . ?
C01R C015 C01D 120.6(16) . . ?
C019 C016 S00B 122.8(11) . . ?
C01J C016 S00B 118.3(19) . . ?
C01J C016 C019 119(2) . . ?
C019 C017 H017 120.0 . . ?
C019 C017 C035 120.0(19) . . ?
C035 C017 H017 120.0 . . ?
C00Z C018 H018 118.7 . . ?
C00Z C018 C02Q 122.6(16) . . ?
C02Q C018 H018 118.7 . . ?
C016 C019 C017 123.2(17) . . ?
C016 C019 H019 118.4 . . ?
C017 C019 H019 118.4 . . ?
C02J C01A S00K 118.3(12) . . ?
C02Z C01A S00K 122.4(14) . . ?
C02Z C01A C02J 119.3(16) . . ?
C01Q C01B S00Q 119.2(15) . . ?
C020 C01B S00Q 121.1(13) . . ?
C020 C01B C01Q 119.7(18) . . ?
C01M C01C H01C 121.4 . . ?
C01T C01C H01C 121.4 . . ?
C01T C01C C01M 117.3(18) . . ?
C015 C01D H01D 119.7 . . ?
C015 C01D C024 120.6(18) . . ?
C024 C01D H01D 119.7 . . ?
C01O C01E H01E 120.1 . . ?
C01O C01E C02N 119.8(18) . . ?
C02N C01E H01E 120.1 . . ?
C01W C01F H01F 120.1 . . ?
C02G C01F H01F 120.1 . . ?
C02G C01F C01W 120(2) . . ?
C01P C01G S00H 118.3(16) . . ?
C03F C01G S00H 122.0(19) . . ?
C03F C01G C01P 119.0(19) . . ?
C02F C01H H01H 119.8 . . ?
C02T C01H H01H 119.8 . . ?
C02T C01H C02F 120.5(19) . . ?
C014 C01I H01I 119.6 . . ?
C02R C01I C014 120.9(18) . . ?
C02R C01I H01I 119.6 . . ?
C016 C01J H01J 120.1 . . ?
C016 C01J C01Y 120(3) . . ?
C01Y C01J H01J 120.1 . . ?
C025 C01K H01K 119.8 . . ?
C025 C01K C02C 120.3(16) . . ?
C02C C01K H01K 119.8 . . ?
C01C C01M H01M 118.7 . . ?
C039 C01M C01C 122.6(19) . . ?
C039 C01M H01M 118.7 . . ?
C029 C01N S00E 125(2) . . ?
C029 C01N C03T 116(2) . . ?
C03T C01N S00E 119(2) . . ?
C01E C01O S00M 122.2(14) . . ?
C01E C01O C033 117.9(16) . . ?
C033 C01O S00M 119.8(13) . . ?
C01G C01P H01P 118.5 . . ?
C01G C01P C03K 123(2) . . ?
C03K C01P H01P 118.5 . . ?
C01B C01Q H01Q 117.9 . . ?
C01Z C01Q C01B 124(2) . . ?
C01Z C01Q H01Q 117.9 . . ?
C015 C01R H01R 120.7 . . ?
C015 C01R C031 118.6(18) . . ?
C031 C01R H01R 120.7 . . ?
C011 C01S S00N 123.5(13) . . ?
C011 C01S C03Q 118.5(18) . . ?
C03Q C01S S00N 117.9(16) . . ?
C01C C01T S00J 122.8(13) . . ?
C01C C01T C01X 122.2(18) . . ?
C01X C01T S00J 115.0(14) . . ?
C00Z C01U H01U 119.9 . . ?
C00Z C01U C02U 120.2(19) . . ?
C02U C01U H01U 119.9 . . ?
C011 C01V H01V 119.6 . . ?
C048 C01V C011 121(2) . . ?
C048 C01V H01V 119.6 . . ?
C01F C01W S00O 117.0(17) . . ?
C021 C01W S00O 124.0(15) . . ?
C021 C01W C01F 118.1(17) . . ?
C01T C01X H01X 122.0 . . ?
C01T C01X C03C 116(2) . . ?
C03C C01X H01X 122.0 . . ?
C01J C01Y H01Y 119.8 . . ?
C01J C01Y C035 120(2) . . ?
C035 C01Y H01Y 119.8 . . ?
C01Q C01Z H01Z 120.7 . . ?
C01Q C01Z C028 119(2) . . ?
C028 C01Z H01Z 120.7 . . ?
C01B C020 H020 121.3 . . ?
C01B C020 C02H 117.3(18) . . ?
C02H C020 H020 121.3 . . ?
C01W C021 H021 119.2 . . ?
C02K C021 C01W 122(2) . . ?
C02K C021 H021 119.2 . . ?
C023 C022 H022 120.2 . . ?
C023 C022 C030 119.6(19) . . ?
C030 C022 H022 120.2 . . ?
C022 C023 H023 120.1 . . ?
C022 C023 C026 120(2) . . ?
C026 C023 H023 120.1 . . ?
C01D C024 H024 120.9 . . ?
C01D C024 C03I 118.2(17) . . ?
C03I C024 H024 120.9 . . ?
C01K C025 S00R 119.8(13) . . ?
C02A C025 S00R 122.3(14) . . ?
C02A C025 C01K 117.6(17) . . ?
C023 C026 H026 119.3 . . ?
C02M C026 C023 121.4(19) . . ?
C02M C026 H026 119.3 . . ?
C03E C027 S00P 126.8(16) . . ?
C04A C027 S00P 120.3(18) . . ?
C04A C027 C03E 112.7(19) . . ?
C01Z C028 H028 120.0 . . ?
C02H C028 C01Z 120(2) . . ?
C02H C028 H028 120.0 . . ?
C01N C029 H029 117.1 . . ?
C01N C029 C03O 126(3) . . ?
C03O C029 H029 117.1 . . ?
C025 C02A H02A 119.2 . . ?
C025 C02A C044 122(2) . . ?
C044 C02A H02A 119.2 . . ?
Cl2 C02B Cl3 115.6(15) . . ?
Cl2 C02B H02B 108.4 . . ?
Cl2 C02B H02D 108.4 . . ?
Cl3 C02B H02B 108.4 . . ?
Cl3 C02B H02D 108.4 . . ?
H02B C02B H02D 107.4 . . ?
C01K C02C H02C 121.4 . . ?
C03P C02C C01K 117(2) . . ?
C03P C02C H02C 121.4 . . ?
C00X C02F H02F 121.1 . . ?
C01H C02F C00X 117.9(18) . . ?
C01H C02F H02F 121.1 . . ?
C01F C02G H02G 121.2 . . ?
C01F C02G C02W 118(2) . . ?
C02W C02G H02G 121.2 . . ?
C020 C02H H02H 120.0 . . ?
C028 C02H C020 120(2) . . ?
C028 C02H H02H 120.0 . . ?
C01A C02J H02J 119.9 . . ?
C02X C02J C01A 120.2(19) . . ?
C02X C02J H02J 119.9 . . ?
C021 C02K H02K 119.3 . . ?
C02W C02K C021 121(2) . . ?
C02W C02K H02K 119.3 . . ?
C012 C02L H02L 118.9 . . ?
C012 C02L C03M 122(2) . . ?
C03M C02L H02L 118.9 . . ?
C026 C02M S00F 122.7(13) . . ?
C026 C02M C032 119.3(16) . . ?
C032 C02M S00F 117.9(14) . . ?
C01E C02N H02N 119.9 . . ?
C038 C02N C01E 120(2) . . ?
C038 C02N H02N 119.9 . . ?
C012 C02O H02O 119.3 . . ?
C03A C02O C012 121(2) . . ?
C03A C02O H02O 119.3 . . ?
C02S C02P H02P 119.5 . . ?
C03G C02P H02P 119.5 . . ?
C03G C02P C02S 121.0(19) . . ?
C018 C02Q H02Q 120.8 . . ?
C036 C02Q C018 118.4(19) . . ?
C036 C02Q H02Q 120.8 . . ?
C01I C02R H02R 118.9 . . ?
C01I C02R C03G 122.2(19) . . ?
C03G C02R H02R 118.9 . . ?
C014 C02S C02P 119.3(17) . . ?
C014 C02S H02S 120.3 . . ?
C02P C02S H02S 120.3 . . ?
C013 C02T H02T 118.8 . . ?
C01H C02T C013 122(2) . . ?
C01H C02T H02T 118.8 . . ?
C01U C02U H02U 120.1 . . ?
C036 C02U C01U 119.8(19) . . ?
C036 C02U H02U 120.1 . . ?
C02G C02W H02W 119.4 . . ?
C02K C02W C02G 121(2) . . ?
C02K C02W H02W 119.4 . . ?
C02J C02X H02X 120.2 . . ?
C02J C02X C03J 120(2) . . ?
C03J C02X H02X 120.2 . . ?
C01A C02Z H02Z 119.5 . . ?
C01A C02Z C03U 121(2) . . ?
C03U C02Z H02Z 119.5 . . ?
C022 C030 H030 119.8 . . ?
C022 C030 C032 120(2) . . ?
C032 C030 H030 119.8 . . ?
C01R C031 H031 119.7 . . ?
C03I C031 C01R 121(2) . . ?
C03I C031 H031 119.7 . . ?
C02M C032 C030 120(2) . . ?
C02M C032 H032 120.2 . . ?
C030 C032 H032 120.2 . . ?
C01O C033 H033 121.4 . . ?
C03R C033 C01O 117(2) . . ?
C03R C033 H033 121.4 . . ?
C017 C035 C01Y 117.8(18) . . ?
C017 C035 H035 121.1 . . ?
C01Y C035 H035 121.1 . . ?
C02Q C036 H036 119.5 . . ?
C02U C036 C02Q 121.1(18) . . ?
C02U C036 H036 119.5 . . ?
C02N C038 H038 120.0 . . ?
C02N C038 C03R 120(2) . . ?
C03R C038 H038 120.0 . . ?
C01M C039 H039 119.7 . . ?
C01M C039 C03C 120.5(18) . . ?
C03C C039 H039 119.7 . . ?
C02O C03A H03A 119.7 . . ?
C02O C03A C03D 121(2) . . ?
C03D C03A H03A 119.7 . . ?
C01X C03C H03C 119.4 . . ?
C039 C03C C01X 121(2) . . ?
C039 C03C H03C 119.4 . . ?
C03A C03D H03D 120.0 . . ?
C03A C03D C03M 120(2) . . ?
C03M C03D H03D 120.0 . . ?
C027 C03E H03E 118.0 . . ?
C03W C03E C027 124(3) . . ?
C03W C03E H03E 118.0 . . ?
C01G C03F H03F 121.5 . . ?
C01G C03F C040 117(3) . . ?
C040 C03F H03F 121.5 . . ?
C02P C03G C02R 118.2(18) . . ?
C02P C03G H03G 120.9 . . ?
C02R C03G H03G 120.9 . . ?
C024 C03I H03I 119.5 . . ?
C031 C03I C024 121.1(19) . . ?
C031 C03I H03I 119.5 . . ?
C02X C03J H03J 119.7 . . ?
C03U C03J C02X 120.5(19) . . ?
C03U C03J H03J 119.7 . . ?
C01P C03K H03K 121.6 . . ?
C03S C03K C01P 117(3) . . ?
C03S C03K H03K 121.6 . . ?
C02L C03M C03D 116(2) . . ?
C02L C03M H03M 122.0 . . ?
C03D C03M H03M 122.0 . . ?
C029 C03O H03O 122.6 . . ?
C045 C03O C029 115(3) . . ?
C045 C03O H03O 122.6 . . ?
C02C C03P H03P 117.9 . . ?
C02C C03P C044 124(3) . . ?
C044 C03P H03P 117.9 . . ?
C01S C03Q H03Q 121.7 . . ?
C01S C03Q C03Y 117(2) . . ?
C03Y C03Q H03Q 121.7 . . ?
C033 C03R H03R 117.8 . . ?
C038 C03R C033 124(2) . . ?
C038 C03R H03R 117.8 . . ?
C03K C03S H03S 119.4 . . ?
C040 C03S C03K 121(3) . . ?
C040 C03S H03S 119.4 . . ?
C01N C03T H03T 117.8 . . ?
C04C C03T C01N 124(3) . . ?
C04C C03T H03T 117.8 . . ?
C02Z C03U H03U 120.4 . . ?
C03J C03U C02Z 119(2) . . ?
C03J C03U H03U 120.4 . . ?
Cl C03V Cl1 112.2(15) . . ?
Cl C03V H03B 109.2 . . ?
Cl C03V H03H 109.2 . . ?
Cl1 C03V H03B 109.2 . . ?
Cl1 C03V H03H 109.2 . . ?
H03B C03V H03H 107.9 . . ?
C03E C03W H03W 118.7 . . ?
C03E C03W C042 123(4) . . ?
C042 C03W H03W 118.7 . . ?
C03Q C03Y H03Y 118.6 . . ?
C048 C03Y C03Q 123(2) . . ?
C048 C03Y H03Y 118.6 . . ?
C042 C03Z H03Z 120.2 . . ?
C042 C03Z C04A 120(3) . . ?
C04A C03Z H03Z 120.2 . . ?
C03F C040 H040 118.8 . . ?
C03S C040 C03F 122(3) . . ?
C03S C040 H040 118.8 . . ?
C03W C042 C03Z 121(3) . . ?
C03W C042 H042 119.4 . . ?
C03Z C042 H042 119.4 . . ?
C02A C044 H044 120.6 . . ?
C03P C044 C02A 119(3) . . ?
C03P C044 H044 120.6 . . ?
C03O C045 H045 117.4 . . ?
C03O C045 C04C 125(3) . . ?
C04C C045 H045 117.4 . . ?
C01V C048 H048 120.5 . . ?
C03Y C048 C01V 119(2) . . ?
C03Y C048 H048 120.5 . . ?
C027 C04A C03Z 120(3) . . ?
C027 C04A H04A 120.2 . . ?
C03Z C04A H04A 120.2 . . ?
C03T C04C C045 114(3) . . ?
C03T C04C H04C 123.1 . . ?
C045 C04C H04C 123.1 . . ?
C04G C043 H043 120.0 . . ?
C04G C043 C04B 120.0 . . ?
C04B C043 H043 120.0 . . ?
C043 C04G H04G 120.0 . . ?
C043 C04G C02D 120.0 . . ?
C02D C04G H04G 120.0 . . ?
C04G C02D S00I 115.4(13) . . ?
C04G C02D C041 120.0 . . ?
C041 C02D S00I 124.6(13) . . ?
C02D C041 H041 120.0 . . ?
C02D C041 C04F 120.0 . . ?
C04F C041 H041 120.0 . . ?
C041 C04F H04F 120.0 . . ?
C04B C04F C041 120.0 . . ?
C04B C04F H04F 120.0 . . ?
C043 C04B H04B 120.0 . . ?
C04F C04B C043 120.0 . . ?
C04F C04B H04B 120.0 . . ?

loop_
_geom_bond_atom_site_label_1
_geom_bond_atom_site_label_2
_geom_bond_distance
_geom_bond_site_symmetry_2
_geom_bond_publ_flag
Pd01 Pd05 3.0344(16) . ?
Pd01 S00B 2.326(4) . ?
Pd01 S00E 2.330(4) . ?
Pd01 S00I 2.312(4) . ?
Pd01 S00M 2.346(4) . ?
Pd02 Pd06 3.1521(16) . ?
Pd02 S00E 2.340(4) . ?
Pd02 S00G 2.323(4) . ?
Pd02 S00I 2.321(4) . ?
Pd02 S00R 2.350(4) . ?
Pd03 Pd09 3.0431(16) . ?
Pd03 S00C 2.326(4) . ?
Pd03 S00D 2.319(4) . ?
Pd03 S00H 2.332(4) . ?
Pd03 S00J 2.344(4) . ?
Pd04 Pd05 3.0447(16) . ?
Pd04 S00A 2.340(4) . ?
Pd04 S00C 2.315(4) . ?
Pd04 S00D 2.334(4) . ?
Pd04 S00N 2.350(4) . ?
Pd05 S00A 2.332(4) . ?
Pd05 S00B 2.329(4) . ?
Pd05 S00M 2.353(4) . ?
Pd05 S00N 2.348(4) . ?
Pd06 Pd07 3.0176(17) . ?
Pd06 S00F 2.335(4) . ?
Pd06 S00G 2.335(4) . ?
Pd06 S00L 2.344(4) . ?
Pd06 S00R 2.333(4) . ?
Pd07 S00F 2.351(4) . ?
Pd07 S00K 2.327(4) . ?
Pd07 S00L 2.341(4) . ?
Pd07 S00P 2.335(4) . ?
Pd08 Pd09 3.1060(17) . ?
Pd08 S00K 2.334(4) . ?
Pd08 S00O 2.339(4) . ?
Pd08 S00P 2.329(4) . ?
Pd08 S00Q 2.327(4) . ?
Pd09 S00H 2.343(4) . ?
Pd09 S00J 2.327(4) . ?
Pd09 S00O 2.344(5) . ?
Pd09 S00Q 2.344(4) . ?
S00A C012 1.783(17) . ?
S00B C016 1.723(15) . ?
S00C C014 1.748(17) . ?
S00D C00Z 1.790(15) . ?
S00E C01N 1.762(19) . ?
S00F C02M 1.778(15) . ?
S00G C00X 1.775(17) . ?
S00H C01G 1.784(17) . ?
S00I C02D 1.691(12) . ?
S00J C01T 1.786(19) . ?
S00K C01A 1.754(15) . ?
S00L C015 1.768(15) . ?
S00M C01O 1.766(17) . ?
S00N C01S 1.771(16) . ?
S00O C01W 1.750(18) . ?
S00P C027 1.710(17) . ?
S00Q C01B 1.771(17) . ?
S00R C025 1.770(19) . ?
Cl C03V 1.68(2) . ?
Cl1 C03V 1.71(2) . ?
Cl2 C02B 1.49(2) . ?
C00W H00W 0.9500 . ?
C00W C00X 1.40(2) . ?
C00W C013 1.38(2) . ?
C00X C02F 1.41(2) . ?
Cl3 C02B 1.68(2) . ?
C00Z C018 1.33(2) . ?
C00Z C01U 1.38(2) . ?
C011 H011 0.9500 . ?
C011 C01S 1.36(2) . ?
C011 C01V 1.39(2) . ?
C012 C02L 1.34(2) . ?
C012 C02O 1.37(2) . ?
C013 H013 0.9500 . ?
C013 C02T 1.37(3) . ?
C014 C01I 1.41(2) . ?
C014 C02S 1.37(2) . ?
C015 C01D 1.39(2) . ?
C015 C01R 1.38(2) . ?
C016 C019 1.39(2) . ?
C016 C01J 1.39(3) . ?
C017 H017 0.9500 . ?
C017 C019 1.39(2) . ?
C017 C035 1.40(3) . ?
C018 H018 0.9500 . ?
C018 C02Q 1.36(3) . ?
C019 H019 0.9500 . ?
C01A C02J 1.41(2) . ?
C01A C02Z 1.35(2) . ?
C01B C01Q 1.41(2) . ?
C01B C020 1.37(2) . ?
C01C H01C 0.9500 . ?
C01C C01M 1.39(2) . ?
C01C C01T 1.38(2) . ?
C01D H01D 0.9500 . ?
C01D C024 1.40(2) . ?
C01E H01E 0.9500 . ?
C01E C01O 1.39(2) . ?
C01E C02N 1.40(2) . ?
C01F H01F 0.9500 . ?
C01F C01W 1.43(3) . ?
C01F C02G 1.41(3) . ?
C01G C01P 1.38(3) . ?
C01G C03F 1.35(3) . ?
C01H H01H 0.9500 . ?
C01H C02F 1.40(3) . ?
C01H C02T 1.34(3) . ?
C01I H01I 0.9500 . ?
C01I C02R 1.35(3) . ?
C01J H01J 0.9500 . ?
C01J C01Y 1.43(4) . ?
C01K H01K 0.9500 . ?
C01K C025 1.39(2) . ?
C01K C02C 1.43(3) . ?
C01M H01M 0.9500 . ?
C01M C039 1.34(3) . ?
C01N C029 1.32(3) . ?
C01N C03T 1.41(3) . ?
C01O C033 1.39(3) . ?
C01P H01P 0.9500 . ?
C01P C03K 1.39(3) . ?
C01Q H01Q 0.9500 . ?
C01Q C01Z 1.30(3) . ?
C01R H01R 0.9500 . ?
C01R C031 1.44(2) . ?
C01S C03Q 1.39(3) . ?
C01T C01X 1.42(2) . ?
C01U H01U 0.9500 . ?
C01U C02U 1.38(3) . ?
C01V H01V 0.9500 . ?
C01V C048 1.33(4) . ?
C01W C021 1.39(3) . ?
C01X H01X 0.9500 . ?
C01X C03C 1.42(3) . ?
C01Y H01Y 0.9500 . ?
C01Y C035 1.44(3) . ?
C01Z H01Z 0.9500 . ?
C01Z C028 1.41(3) . ?
C020 H020 0.9500 . ?
C020 C02H 1.45(3) . ?
C021 H021 0.9500 . ?
C021 C02K 1.37(3) . ?
C022 H022 0.9500 . ?
C022 C023 1.36(3) . ?
C022 C030 1.37(3) . ?
C023 H023 0.9500 . ?
C023 C026 1.38(2) . ?
C024 H024 0.9500 . ?
C024 C03I 1.43(3) . ?
C025 C02A 1.36(2) . ?
C026 H026 0.9500 . ?
C026 C02M 1.35(2) . ?
C027 C03E 1.45(3) . ?
C027 C04A 1.43(3) . ?
C028 H028 0.9500 . ?
C028 C02H 1.39(3) . ?
C029 H029 0.9500 . ?
C029 C03O 1.43(3) . ?
C02A H02A 0.9500 . ?
C02A C044 1.38(3) . ?
C02B H02B 0.9900 . ?
C02B H02D 0.9900 . ?
C02C H02C 0.9500 . ?
C02C C03P 1.32(3) . ?
C02F H02F 0.9500 . ?
C02G H02G 0.9500 . ?
C02G C02W 1.44(4) . ?
C02H H02H 0.9500 . ?
C02J H02J 0.9500 . ?
C02J C02X 1.37(3) . ?
C02K H02K 0.9500 . ?
C02K C02W 1.33(3) . ?
C02L H02L 0.9500 . ?
C02L C03M 1.40(3) . ?
C02M C032 1.37(3) . ?
C02N H02N 0.9500 . ?
C02N C038 1.30(3) . ?
C02O H02O 0.9500 . ?
C02O C03A 1.35(3) . ?
C02P H02P 0.9500 . ?
C02P C02S 1.43(3) . ?
C02P C03G 1.37(3) . ?
C02Q H02Q 0.9500 . ?
C02Q C036 1.36(3) . ?
C02R H02R 0.9500 . ?
C02R C03G 1.38(3) . ?
C02S H02S 0.9500 . ?
C02T H02T 0.9500 . ?
C02U H02U 0.9500 . ?
C02U C036 1.31(3) . ?
C02W H02W 0.9500 . ?
C02X H02X 0.9500 . ?
C02X C03J 1.42(3) . ?
C02Z H02Z 0.9500 . ?
C02Z C03U 1.43(3) . ?
C030 H030 0.9500 . ?
C030 C032 1.40(3) . ?
C031 H031 0.9500 . ?
C031 C03I 1.33(3) . ?
C032 H032 0.9500 . ?
C033 H033 0.9500 . ?
C033 C03R 1.36(3) . ?
C035 H035 0.9500 . ?
C036 H036 0.9500 . ?
C038 H038 0.9500 . ?
C038 C03R 1.31(3) . ?
C039 H039 0.9500 . ?
C039 C03C 1.35(3) . ?
C03A H03A 0.9500 . ?
C03A C03D 1.35(3) . ?
C03C H03C 0.9500 . ?
C03D H03D 0.9500 . ?
C03D C03M 1.45(3) . ?
C03E H03E 0.9500 . ?
C03E C03W 1.28(3) . ?
C03F H03F 0.9500 . ?
C03F C040 1.43(4) . ?
C03G H03G 0.9500 . ?
C03I H03I 0.9500 . ?
C03J H03J 0.9500 . ?
C03J C03U 1.34(3) . ?
C03K H03K 0.9500 . ?
C03K C03S 1.35(4) . ?
C03M H03M 0.9500 . ?
C03O H03O 0.9500 . ?
C03O C045 1.31(5) . ?
C03P H03P 0.9500 . ?
C03P C044 1.34(4) . ?
C03Q H03Q 0.9500 . ?
C03Q C03Y 1.45(3) . ?
C03R H03R 0.9500 . ?
C03S H03S 0.9500 . ?
C03S C040 1.33(4) . ?
C03T H03T 0.9500 . ?
C03T C04C 1.36(4) . ?
C03U H03U 0.9500 . ?
C03V H03B 0.9900 . ?
C03V H03H 0.9900 . ?
C03W H03W 0.9500 . ?
C03W C042 1.31(6) . ?
C03Y H03Y 0.9500 . ?
C03Y C048 1.32(4) . ?
C03Z H03Z 0.9500 . ?
C03Z C042 1.34(6) . ?
C03Z C04A 1.43(4) . ?
C040 H040 0.9500 . ?
C042 H042 0.9500 . ?
C044 H044 0.9500 . ?
C045 H045 0.9500 . ?
C045 C04C 1.47(5) . ?
C048 H048 0.9500 . ?
C04A H04A 0.9500 . ?
C04C H04C 0.9500 . ?
C043 H043 0.9500 . ?
C043 C04G 1.3900 . ?
C043 C04B 1.3900 . ?
C04G H04G 0.9500 . ?
C04G C02D 1.3900 . ?
C02D C041 1.3900 . ?
C041 H041 0.9500 . ?
C041 C04F 1.3900 . ?
C04F H04F 0.9500 . ?
C04F C04B 1.3900 . ?
C04B H04B 0.9500 . ?

loop_
_geom_torsion_atom_site_label_1
_geom_torsion_atom_site_label_2
_geom_torsion_atom_site_label_3
_geom_torsion_atom_site_label_4
_geom_torsion
_geom_torsion_site_symmetry_1
_geom_torsion_site_symmetry_2
_geom_torsion_site_symmetry_3
_geom_torsion_site_symmetry_4
_geom_torsion_publ_flag
Pd01 S00B C016 C019 -54.2(14) . . . . ?
Pd01 S00B C016 C01J 126.9(16) . . . . ?
Pd01 S00E C01N C029 80.2(19) . . . . ?
Pd01 S00E C01N C03T -99.1(17) . . . . ?
Pd01 S00I C02D C04G 154.4(7) . . . . ?
Pd01 S00I C02D C041 -24.4(13) . . . . ?
Pd01 S00M C01O C01E -117.6(15) . . . . ?
Pd01 S00M C01O C033 60.6(18) . . . . ?
Pd02 S00E C01N C029 -20(2) . . . . ?
Pd02 S00E C01N C03T 160.7(15) . . . . ?
Pd02 S00G C00X C00W -61.5(12) . . . . ?
Pd02 S00G C00X C02F 117.3(12) . . . . ?
Pd02 S00I C02D C04G -98.6(9) . . . . ?
Pd02 S00I C02D C041 82.7(11) . . . . ?
Pd02 S00R C025 C01K -144.4(13) . . . . ?
Pd02 S00R C025 C02A 41.1(19) . . . . ?
Pd03 S00C C014 C01I -95.1(13) . . . . ?
Pd03 S00C C014 C02S 79.7(15) . . . . ?
Pd03 S00D C00Z C018 -20.2(18) . . . . ?
Pd03 S00D C00Z C01U 153.2(15) . . . . ?
Pd03 S00H C01G C01P 70.4(16) . . . . ?
Pd03 S00H C01G C03F -118.6(19) . . . . ?
Pd03 S00J C01T C01C -53.3(15) . . . . ?
Pd03 S00J C01T C01X 126.7(13) . . . . ?
Pd04 S00A C012 C02L 65.1(14) . . . . ?
Pd04 S00A C012 C02O -121.2(13) . . . . ?
Pd04 S00C C014 C01I 163.6(12) . . . . ?
Pd04 S00C C014 C02S -21.7(16) . . . . ?
Pd04 S00D C00Z C018 81.0(17) . . . . ?
Pd04 S00D C00Z C01U -105.6(16) . . . . ?
Pd04 S00N C01S C011 -52.8(16) . . . . ?
Pd04 S00N C01S C03Q 122.9(17) . . . . ?
Pd05 S00A C012 C02L 149.9(13) . . . . ?
Pd05 S00A C012 C02O -36.4(15) . . . . ?
Pd05 S00B C016 C019 33.7(15) . . . . ?
Pd05 S00B C016 C01J -145.1(15) . . . . ?
Pd05 S00M C01O C01E -33.1(17) . . . . ?
Pd05 S00M C01O C033 145.1(16) . . . . ?
Pd05 S00N C01S C011 33.0(16) . . . . ?
Pd05 S00N C01S C03Q -151.4(16) . . . . ?
Pd06 S00F C02M C026 -35.6(16) . . . . ?
Pd06 S00F C02M C032 148.2(16) . . . . ?
Pd06 S00G C00X C00W 29.0(13) . . . . ?
Pd06 S00G C00X C02F -152.3(12) . . . . ?
Pd06 S00L C015 C01D 37.2(18) . . . . ?
Pd06 S00L C015 C01R -141.2(14) . . . . ?
Pd06 S00R C025 C01K -57.2(15) . . . . ?
Pd06 S00R C025 C02A 128.3(17) . . . . ?
Pd07 S00F C02M C026 -119.7(15) . . . . ?
Pd07 S00F C02M C032 64.1(17) . . . . ?
Pd07 S00K C01A C02J -94.1(15) . . . . ?
Pd07 S00K C01A C02Z 87.4(19) . . . . ?
Pd07 S00L C015 C01D -50.5(17) . . . . ?
Pd07 S00L C015 C01R 131.2(14) . . . . ?
Pd07 S00P C027 C03E -64.2(19) . . . . ?
Pd07 S00P C027 C04A 120.0(19) . . . . ?
Pd08 S00K C01A C02J 161.6(13) . . . . ?
Pd08 S00K C01A C02Z -17(2) . . . . ?
Pd08 S00O C01W C01F 86.8(13) . . . . ?
Pd08 S00O C01W C021 -104.4(16) . . . . ?
Pd08 S00P C027 C03E 35.8(19) . . . . ?
Pd08 S00P C027 C04A -140.0(19) . . . . ?
Pd08 S00Q C01B C01Q 116.6(15) . . . . ?
Pd08 S00Q C01B C020 -62.9(16) . . . . ?
Pd09 S00H C01G C01P 155.5(15) . . . . ?
Pd09 S00H C01G C03F -34(2) . . . . ?
Pd09 S00J C01T C01C 34.6(16) . . . . ?
Pd09 S00J C01T C01X -145.4(13) . . . . ?
Pd09 S00O C01W C01F 173.8(12) . . . . ?
Pd09 S00O C01W C021 -17.3(17) . . . . ?
Pd09 S00Q C01B C01Q -154.2(14) . . . . ?
Pd09 S00Q C01B C020 26.3(17) . . . . ?
S00A C012 C02L C03M 174.3(17) . . . . ?
S00A C012 C02O C03A -172.0(18) . . . . ?
S00B C016 C019 C017 -180.0(13) . . . . ?
S00B C016 C01J C01Y -178.4(18) . . . . ?
S00C C014 C01I C02R 179.7(17) . . . . ?
S00C C014 C02S C02P -178.3(15) . . . . ?
S00D C00Z C018 C02Q 177.2(17) . . . . ?
S00D C00Z C01U C02U -176(2) . . . . ?
S00E C01N C029 C03O -178(2) . . . . ?
S00E C01N C03T C04C 178(2) . . . . ?
S00F C02M C032 C030 175.4(19) . . . . ?
S00G C00X C02F C01H -177.2(15) . . . . ?
S00H C01G C01P C03K 177.2(19) . . . . ?
S00H C01G C03F C040 -172(2) . . . . ?
S00I C02D C041 C04F 178.7(14) . . . . ?
S00J C01T C01X C03C -176.2(18) . . . . ?
S00K C01A C02J C02X 178.9(17) . . . . ?
S00K C01A C02Z C03U 178(2) . . . . ?
S00L C015 C01D C024 177.2(15) . . . . ?
S00L C015 C01R C031 -176.5(16) . . . . ?
S00M C01O C033 C03R 177(2) . . . . ?
S00N C01S C03Q C03Y -176(2) . . . . ?
S00O C01W C021 C02K -176.1(17) . . . . ?
S00P C027 C03E C03W -178(2) . . . . ?
S00P C027 C04A C03Z -179(2) . . . . ?
S00Q C01B C01Q C01Z -179(2) . . . . ?
S00Q C01B C020 C02H 179.5(14) . . . . ?
S00R C025 C02A C044 173(3) . . . . ?
C00W C00X C02F C01H 2(3) . . . . ?
C00W C013 C02T C01H 0(3) . . . . ?
C00X C00W C013 C02T 0(2) . . . . ?
C00Z C018 C02Q C036 -6(4) . . . . ?
C00Z C01U C02U C036 2(4) . . . . ?
C011 C01S C03Q C03Y 0(4) . . . . ?
C011 C01V C048 C03Y 3(5) . . . . ?
C012 C02L C03M C03D 0(3) . . . . ?
C012 C02O C03A C03D -5(4) . . . . ?
C013 C00W C00X S00G 178.0(11) . . . . ?
C013 C00W C00X C02F -1(2) . . . . ?
C014 C01I C02R C03G -3(4) . . . . ?
C015 C01D C024 C03I 3(3) . . . . ?
C015 C01R C031 C03I -5(3) . . . . ?
C016 C01J C01Y C035 -2(4) . . . . ?
C018 C00Z C01U C02U -2(3) . . . . ?
C018 C02Q C036 C02U 6(4) . . . . ?
C019 C016 C01J C01Y 3(3) . . . . ?
C019 C017 C035 C01Y 2(3) . . . . ?
C01A C02J C02X C03J 2(3) . . . . ?
C01A C02Z C03U C03J 5(4) . . . . ?
C01B C01Q C01Z C028 0(4) . . . . ?
C01B C020 C02H C028 -1(3) . . . . ?
C01C C01M C039 C03C 3(4) . . . . ?
C01C C01T C01X C03C 4(3) . . . . ?
C01D C015 C01R C031 5(3) . . . . ?
C01D C024 C03I C031 -2(3) . . . . ?
C01E C01O C033 C03R -5(3) . . . . ?
C01E C02N C038 C03R -4(4) . . . . ?
C01F C01W C021 C02K -7(3) . . . . ?
C01F C02G C02W C02K -1(3) . . . . ?
C01G C01P C03K C03S -8(4) . . . . ?
C01G C03F C040 C03S -1(5) . . . . ?
C01I C014 C02S C02P -4(3) . . . . ?
C01I C02R C03G C02P 0(4) . . . . ?
C01J C016 C019 C017 -1(3) . . . . ?
C01J C01Y C035 C017 0(3) . . . . ?
C01K C025 C02A C044 -1(4) . . . . ?
C01K C02C C03P C044 -2(5) . . . . ?
C01M C01C C01T S00J 178.0(14) . . . . ?
C01M C01C C01T C01X -2(3) . . . . ?
C01M C039 C03C C01X -1(4) . . . . ?
C01N C029 C03O C045 -4(4) . . . . ?
C01N C03T C04C C045 3(4) . . . . ?
C01O C01E C02N C038 0(3) . . . . ?
C01O C033 C03R C038 1(5) . . . . ?
C01P C01G C03F C040 -1(4) . . . . ?
C01P C03K C03S C040 6(5) . . . . ?
C01Q C01B C020 C02H 0(3) . . . . ?
C01Q C01Z C028 C02H -2(4) . . . . ?
C01R C015 C01D C024 -5(3) . . . . ?
C01R C031 C03I C024 3(4) . . . . ?
C01S C011 C01V C048 -7(3) . . . . ?
C01S C03Q C03Y C048 -4(5) . . . . ?
C01T C01C C01M C039 -1(3) . . . . ?
C01T C01X C03C C039 -2(4) . . . . ?
C01U C00Z C018 C02Q 4(3) . . . . ?
C01U C02U C036 C02Q -4(4) . . . . ?
C01V C011 C01S S00N -178.3(15) . . . . ?
C01V C011 C01S C03Q 6(3) . . . . ?
C01W C01F C02G C02W -2(3) . . . . ?
C01W C021 C02K C02W 5(4) . . . . ?
C01Z C028 C02H C020 2(3) . . . . ?
C020 C01B C01Q C01Z 0(3) . . . . ?
C021 C02K C02W C02G 0(4) . . . . ?
C022 C023 C026 C02M -3(3) . . . . ?
C022 C030 C032 C02M 0(4) . . . . ?
C023 C022 C030 C032 0(4) . . . . ?
C023 C026 C02M S00F -173.8(15) . . . . ?
C023 C026 C02M C032 2(3) . . . . ?
C025 C01K C02C C03P 6(3) . . . . ?
C025 C02A C044 C03P 4(5) . . . . ?
C026 C02M C032 C030 -1(3) . . . . ?
C027 C03E C03W C042 -3(5) . . . . ?
C029 C01N C03T C04C -1(4) . . . . ?
C029 C03O C045 C04C 6(5) . . . . ?
C02C C01K C025 S00R -178.7(15) . . . . ?
C02C C01K C025 C02A -4(3) . . . . ?
C02C C03P C044 C02A -3(6) . . . . ?
C02F C01H C02T C013 1(3) . . . . ?
C02G C01F C01W S00O 175.3(15) . . . . ?
C02G C01F C01W C021 6(3) . . . . ?
C02J C01A C02Z C03U -1(4) . . . . ?
C02J C02X C03J C03U 2(4) . . . . ?
C02L C012 C02O C03A 2(3) . . . . ?
C02N C01E C01O S00M -177.4(16) . . . . ?
C02N C01E C01O C033 4(3) . . . . ?
C02N C038 C03R C033 4(5) . . . . ?
C02O C012 C02L C03M 0(3) . . . . ?
C02O C03A C03D C03M 6(4) . . . . ?
C02S C014 C01I C02R 5(3) . . . . ?
C02S C02P C03G C02R 1(4) . . . . ?
C02T C01H C02F C00X -2(3) . . . . ?
C02X C03J C03U C02Z -5(4) . . . . ?
C02Z C01A C02J C02X -3(3) . . . . ?
C030 C022 C023 C026 2(3) . . . . ?
C035 C017 C019 C016 -1(3) . . . . ?
C03A C03D C03M C02L -3(4) . . . . ?
C03E C027 C04A C03Z 5(4) . . . . ?
C03E C03W C042 C03Z 4(6) . . . . ?
C03F C01G C01P C03K 6(4) . . . . ?
C03G C02P C02S C014 1(3) . . . . ?
C03K C03S C040 C03F -2(6) . . . . ?
C03O C045 C04C C03T -5(5) . . . . ?
C03Q C03Y C048 C01V 3(6) . . . . ?
C03T C01N C029 C03O 2(4) . . . . ?
C042 C03Z C04A C027 -4(5) . . . . ?
C04A C027 C03E C03W -2(4) . . . . ?
C04A C03Z C042 C03W -1(6) . . . . ?
C043 C04G C02D S00I -178.8(13) . . . . ?
C043 C04G C02D C041 0.0 . . . . ?
C04G C043 C04B C04F 0.0 . . . . ?
C04G C02D C041 C04F 0.0 . . . . ?
C02D C041 C04F C04B 0.0 . . . . ?
C041 C04F C04B C043 0.0 . . . . ?
C04B C043 C04G C02D 0.0 . . . . ?
